data_7238505
loop_
_publ_author_name
'Liu, Jing-Xin'
'Hu, Ying-Feng'
'Lin, Rui-Lian'
'Sun, Wen-Qi'
'Chu, Xiang-Feng'
'Xue, Sai-Feng'
'Zhu, Qian-Jiang'
'Tao, Zhu'

_publ_section_title
;
 Coordination complexes based on pentacyclohexanocucurbit[5]uril and
 lanthanide(iii) ions: lanthanide contraction effect induced structural
 variation
;
_journal_issue 20
_journal_name_full CrystEngComm
_journal_page_first 6983
_journal_paper_doi 10.1039/c2ce25866h
_journal_volume 14
_journal_year 2012
_chemical_formula_sum 'C100 H117 Cl2 Dy4 N40 O36'
_chemical_formula_weight 3176.24
_space_group_IT_number 2
_space_group_name_Hall '-P 1'
_space_group_name_H-M_alt 'P -1'
_symmetry_cell_setting triclinic
_symmetry_space_group_name_H-M 'P -1'
_atom_sites_solution_hydrogens geom
_atom_sites_solution_primary direct
_atom_sites_solution_secondary difmap
_audit_creation_method SHELXL-97
_cell_angle_alpha 100.806(3)
_cell_angle_beta 98.196(3)
_cell_angle_gamma 94.875(3)
_cell_formula_units_Z 2
_cell_length_a 14.7746(11)
_cell_length_b 20.9988(14)
_cell_length_c 26.1823(18)
_cell_measurement_reflns_used 6425
_cell_measurement_temperature 293(2)
_cell_measurement_theta_max 26.43
_cell_measurement_theta_min 2.26
_cell_volume 7845.2(10)
_computing_cell_refinement 'Bruker SMART'
_computing_data_collection 'Bruker SMART'
_computing_data_reduction 'Bruker SAINT'
_computing_molecular_graphics 'Bruker SHELXTL'
_computing_publication_material 'Bruker SHELXTL'
_computing_structure_refinement 'SHELXL-97 (Sheldrick, 1997)'
_computing_structure_solution 'SHELXS-97 (Sheldrick, 1990)'
_diffrn_ambient_temperature 293(2)
_diffrn_measured_fraction_theta_full 0.968
_diffrn_measured_fraction_theta_max 0.968
_diffrn_measurement_device_type 'Bruker Smart Apex CCD area detector'
_diffrn_measurement_method 'phi and omega scans'
_diffrn_radiation_monochromator graphite
_diffrn_radiation_source 'fine-focus sealed tube'
_diffrn_radiation_type MoK\a
_diffrn_radiation_wavelength 0.71073
_diffrn_reflns_av_R_equivalents 0.0654
_diffrn_reflns_av_sigmaI/netI 0.0818
_diffrn_reflns_limit_h_max 18
_diffrn_reflns_limit_h_min -18
_diffrn_reflns_limit_k_max 25
_diffrn_reflns_limit_k_min -25
_diffrn_reflns_limit_l_max 30
_diffrn_reflns_limit_l_min -32
_diffrn_reflns_number 88338
_diffrn_reflns_theta_full 26.00
_diffrn_reflns_theta_max 26.00
_diffrn_reflns_theta_min 0.80
_diffrn_standards_decay_% none
_exptl_absorpt_coefficient_mu 1.992
_exptl_absorpt_correction_T_max 0.7282
_exptl_absorpt_correction_T_min 0.5772
_exptl_absorpt_correction_type multi-scan
_exptl_absorpt_process_details 'SADABS; Bruker, 2000'
_exptl_crystal_colour colorless
_exptl_crystal_density_diffrn 1.345
_exptl_crystal_density_meas ?
_exptl_crystal_density_method 'not measured'
_exptl_crystal_description block
_exptl_crystal_F_000 3165
_exptl_crystal_size_max 0.31
_exptl_crystal_size_mid 0.22
_exptl_crystal_size_min 0.17
_platon_squeeze_details
;
;
_refine_diff_density_max 1.215
_refine_diff_density_min -1.228
_refine_diff_density_rms 0.119
_refine_ls_extinction_method none
_refine_ls_goodness_of_fit_ref 1.030
_refine_ls_hydrogen_treatment constr
_refine_ls_matrix_type full
_refine_ls_number_parameters 1693
_refine_ls_number_reflns 29870
_refine_ls_number_restraints 0
_refine_ls_restrained_S_all 1.030
_refine_ls_R_factor_all 0.0670
_refine_ls_R_factor_gt 0.0440
_refine_ls_shift/su_max 0.003
_refine_ls_shift/su_mean 0.000
_refine_ls_structure_factor_coef Fsqd
_refine_ls_weighting_details 'calc w=1/[\s^2^(Fo^2^)+(0.0280P)^2^+0.0000P] where P=(Fo^2^+2Fc^2^)/3'
_refine_ls_weighting_scheme calc
_refine_ls_wR_factor_gt 0.0855
_refine_ls_wR_factor_ref 0.0904
_reflns_number_gt 20479
_reflns_number_total 29870
_reflns_threshold_expression >2sigma(I)
_cod_data_source_file c2ce25866h.txt
_cod_data_source_block p_Dy
_cod_depositor_comments
;
The following automatic conversions were performed:

data item '_exptl_absorpt_correction_type' value 'multi scan' was
changed to 'multi-scan' in accordance with the
/home/saulius/struct/COD-crude-data/automatic-downloads/DataCite-retrospective/RSC/depositions/lib/dictionaries/cif_core.dic
dictionary named 'cif_core.dic' version 2.4.2 last updated on
2011-04-26.

data item '_symmetry_cell_setting' value 'Triclinic' was changed to
'triclinic' in accordance with the
/home/saulius/struct/COD-crude-data/automatic-downloads/DataCite-retrospective/RSC/depositions/lib/dictionaries/cif_core.dic
dictionary named 'cif_core.dic' version 2.4.2 last updated on
2011-04-26.

data item '_exptl_crystal_density_meas' value 'not measured' was
changed to '?' -- the value is perceived as not measured.

Automatic conversion script
Id: cif_fix_values 6909 2019-04-08 15:41:33Z antanas 
;
_cod_original_sg_symbol_H-M P-1
_cod_database_code 7238505

loop_
_symmetry_equiv_pos_as_xyz
'x, y, z'
'-x, -y, -z'

loop_
_atom_site_label
_atom_site_type_symbol
_atom_site_fract_x
_atom_site_fract_y
_atom_site_fract_z
_atom_site_U_iso_or_equiv
_atom_site_adp_type
_atom_site_occupancy
_atom_site_symmetry_multiplicity
_atom_site_calc_flag
_atom_site_refinement_flags
Dy1 Dy 0.426482(18) 0.573311(10) 0.302552(9) 0.02253(7) Uani 1 1 d .
Dy2 Dy 0.71080(2) 0.295332(10) 0.159376(10) 0.02856(7) Uani 1 1 d .
Dy3 Dy 0.422555(19) -0.087066(10) 0.682466(10) 0.02556(7) Uani 1 1 d .
Dy4 Dy 0.700815(19) 0.238876(10) 0.878931(10) 0.02641(7) Uani 1 1 d .
Cl1 Cl 0.49008(10) 0.46591(5) 0.25890(5) 0.0323(3) Uani 1 1 d .
Cl2 Cl 0.48401(10) 0.03137(5) 0.73785(5) 0.0327(3) Uani 1 1 d .
O1W O 0.3012(3) 0.63690(16) 0.30372(14) 0.0404(10) Uani 1 1 d .
O2W O 0.4588(3) 0.66759(14) 0.37295(13) 0.0299(9) Uani 1 1 d .
O3W O 0.5645(3) 0.26573(16) 0.17804(15) 0.0386(10) Uani 1 1 d .
O4W O 0.7629(3) 0.19678(15) 0.12266(15) 0.0380(10) Uani 1 1 d .
O5W O 0.7240(3) 0.23379(15) 0.22916(14) 0.0380(10) Uani 1 1 d .
O6W O 0.6135(3) 0.25252(19) 0.07574(16) 0.0573(13) Uani 1 1 d .
O7W O 0.7859(3) 0.34368(18) 0.09819(17) 0.0563(13) Uani 1 1 d .
O8W O 0.8715(3) 0.30485(18) 0.19064(16) 0.0480(11) Uani 1 1 d .
O9W O 0.2954(3) -0.17066(15) 0.65949(15) 0.0387(10) Uani 1 1 d .
O10W O 0.4540(3) -0.17422(14) 0.61747(13) 0.0332(9) Uani 1 1 d .
O11W O 0.6062(3) 0.26841(17) 0.94533(15) 0.0449(11) Uani 1 1 d .
O12W O 0.5540(3) 0.24317(16) 0.83372(14) 0.0404(10) Uani 1 1 d .
O13W O 0.8600(3) 0.25306(17) 0.87306(15) 0.0430(11) Uani 1 1 d .
O14W O 0.7611(3) 0.34467(15) 0.92725(14) 0.0395(10) Uani 1 1 d .
O15W O 0.7791(3) 0.20295(18) 0.95239(15) 0.0467(11) Uani 1 1 d .
O16W O 0.7095(3) 0.30368(15) 0.81290(14) 0.0371(10) Uani 1 1 d .
O1 O 0.4718(2) 0.53370(14) 0.38162(13) 0.0253(8) Uani 1 1 d .
O2 O 0.3008(2) 0.49882(14) 0.31418(13) 0.0268(9) Uani 1 1 d .
O3 O 0.3147(3) 0.54565(14) 0.22257(13) 0.0281(9) Uani 1 1 d .
O4 O 0.4891(2) 0.61764(13) 0.23549(12) 0.0219(8) Uani 1 1 d .
O5 O 0.5905(3) 0.60826(14) 0.33222(13) 0.0256(8) Uani 1 1 d .
O6 O 0.6029(3) 0.28803(15) 0.29005(14) 0.0320(9) Uani 1 1 d .
O7 O 0.4065(3) 0.24305(15) 0.21636(13) 0.0286(9) Uani 1 1 d .
O8 O 0.4234(2) 0.29790(14) 0.11316(13) 0.0286(9) Uani 1 1 d .
O9 O 0.6278(3) 0.38151(14) 0.13808(13) 0.0286(9) Uani 1 1 d .
O10 O 0.7360(3) 0.37409(14) 0.23589(13) 0.0314(9) Uani 1 1 d .
O11 O 0.3147(3) -0.07871(15) 0.74261(14) 0.0311(9) Uani 1 1 d .
O12 O 0.2942(3) -0.03407(15) 0.64795(14) 0.0317(9) Uani 1 1 d .
O13 O 0.4637(3) -0.03883(14) 0.61230(13) 0.0292(9) Uani 1 1 d .
O14 O 0.5882(3) -0.09306(14) 0.68274(13) 0.0265(9) Uani 1 1 d .
O15 O 0.4897(2) -0.12013(14) 0.76145(13) 0.0245(8) Uani 1 1 d .
O16 O 0.4144(3) 0.18536(15) 0.87226(14) 0.0333(9) Uani 1 1 d .
O17 O 0.3952(3) 0.23817(15) 0.76618(14) 0.0325(9) Uani 1 1 d .
O18 O 0.5905(3) 0.22927(15) 0.72809(13) 0.0320(9) Uani 1 1 d .
O19 O 0.7236(3) 0.16506(13) 0.80590(12) 0.0276(9) Uani 1 1 d .
O20 O 0.6221(2) 0.13910(13) 0.88616(13) 0.0266(9) Uani 1 1 d .
N1 N 0.5977(3) 0.47753(17) 0.39852(16) 0.0263(11) Uani 1 1 d .
N2 N 0.4582(3) 0.42704(17) 0.39206(15) 0.0247(10) Uani 1 1 d .
N3 N 0.6520(3) 0.37735(17) 0.35786(16) 0.0250(10) Uani 1 1 d .
N4 N 0.5104(3) 0.32542(17) 0.34963(15) 0.0247(10) Uani 1 1 d .
N5 N 0.3128(3) 0.39671(17) 0.33340(15) 0.0224(10) Uani 1 1 d .
N6 N 0.2318(3) 0.40407(17) 0.25766(16) 0.0231(10) Uani 1 1 d .
N7 N 0.3623(3) 0.29308(17) 0.29260(15) 0.0234(10) Uani 1 1 d .
N8 N 0.2828(3) 0.30184(17) 0.21603(15) 0.0229(10) Uani 1 1 d .
N9 N 0.2439(3) 0.44355(17) 0.17791(16) 0.0255(10) Uani 1 1 d .
N10 N 0.3386(3) 0.50066(17) 0.13911(16) 0.0249(10) Uani 1 1 d .
N11 N 0.2917(3) 0.34226(17) 0.13511(15) 0.0246(10) Uani 1 1 d .
N12 N 0.3897(3) 0.39933(16) 0.09844(16) 0.0219(10) Uani 1 1 d .
N13 N 0.4875(3) 0.56310(17) 0.14967(15) 0.0238(10) Uani 1 1 d .
N14 N 0.6204(3) 0.58942(17) 0.20330(16) 0.0227(10) Uani 1 1 d .
N15 N 0.5411(3) 0.45999(17) 0.11358(16) 0.0244(10) Uani 1 1 d .
N16 N 0.6801(3) 0.49145(16) 0.16122(16) 0.0226(10) Uani 1 1 d .
N17 N 0.7102(3) 0.58359(17) 0.28749(16) 0.0236(10) Uani 1 1 d .
N18 N 0.7005(3) 0.54300(17) 0.35880(16) 0.0256(10) Uani 1 1 d .
N19 N 0.7663(3) 0.48555(17) 0.24551(16) 0.0242(10) Uani 1 1 d .
N20 N 0.7516(3) 0.44302(17) 0.31639(16) 0.0256(10) Uani 1 1 d .
N21 N 0.3357(3) -0.03137(17) 0.83017(17) 0.0273(11) Uani 1 1 d .
N22 N 0.2405(3) 0.00981(18) 0.77436(18) 0.0307(11) Uani 1 1 d .
N23 N 0.3853(3) 0.07858(17) 0.88061(16) 0.0285(11) Uani 1 1 d .
N24 N 0.2849(3) 0.11885(18) 0.82665(18) 0.0302(11) Uani 1 1 d .
N25 N 0.2228(3) 0.04762(18) 0.69255(17) 0.0319(11) Uani 1 1 d .
N26 N 0.2999(3) 0.06994(17) 0.63119(16) 0.0280(11) Uani 1 1 d .
N27 N 0.2719(3) 0.15712(18) 0.74411(17) 0.0309(11) Uani 1 1 d .
N28 N 0.3486(3) 0.18082(19) 0.68107(17) 0.0304(11) Uani 1 1 d .
N29 N 0.4478(3) 0.06549(18) 0.60020(16) 0.0264(11) Uani 1 1 d .
N30 N 0.5881(3) 0.03818(17) 0.61877(16) 0.0266(11) Uani 1 1 d .
N31 N 0.4972(3) 0.17559(17) 0.65107(16) 0.0267(11) Uani 1 1 d .
N32 N 0.6387(3) 0.14866(17) 0.66824(16) 0.0223(10) Uani 1 1 d .
N33 N 0.6956(3) -0.00920(17) 0.67678(15) 0.0217(10) Uani 1 1 d .
N34 N 0.7096(3) -0.04964(17) 0.74847(16) 0.0248(10) Uani 1 1 d .
N35 N 0.7423(3) 0.09992(17) 0.72794(16) 0.0234(10) Uani 1 1 d .
N36 N 0.7587(3) 0.05928(16) 0.80161(15) 0.0217(10) Uani 1 1 d .
N37 N 0.6214(3) -0.06798(16) 0.81789(15) 0.0213(10) Uani 1 1 d .
N38 N 0.4879(3) -0.06733(17) 0.84640(16) 0.0239(10) Uani 1 1 d .
N39 N 0.6779(3) 0.03899(17) 0.87190(15) 0.0246(10) Uani 1 1 d .
N40 N 0.5380(3) 0.04489(16) 0.89383(16) 0.0247(10) Uani 1 1 d .
C1 C 0.5069(4) 0.4837(2) 0.38914(18) 0.0218(12) Uani 1 1 d .
C2 C 0.6161(4) 0.4117(2) 0.40334(19) 0.0277(13) Uani 1 1 d .
C3 C 0.5184(4) 0.3757(2) 0.39888(19) 0.0242(12) Uani 1 1 d .
C4 C 0.5897(4) 0.3267(2) 0.32814(19) 0.0229(12) Uani 1 1 d .
C5 C 0.3594(4) 0.4200(2) 0.38689(19) 0.0260(13) Uani 1 1 d .
H5A H 0.3398 0.4620 0.4005 0.031 Uiso 1 1 calc R
H5B H 0.3407 0.3899 0.4084 0.031 Uiso 1 1 calc R
C6 C 0.4345(4) 0.2747(2) 0.32854(19) 0.0241(12) Uani 1 1 d .
H6A H 0.4582 0.2366 0.3104 0.029 Uiso 1 1 calc R
H6B H 0.4080 0.2624 0.3576 0.029 Uiso 1 1 calc R
C7 C 0.2854(4) 0.4384(2) 0.3022(2) 0.0262(12) Uani 1 1 d .
C8 C 0.2855(4) 0.3284(2) 0.30848(19) 0.0244(12) Uani 1 1 d .
C9 C 0.2271(4) 0.33282(19) 0.25409(19) 0.0228(12) Uani 1 1 d .
C10 C 0.3560(4) 0.2768(2) 0.23926(19) 0.0208(12) Uani 1 1 d .
C11 C 0.1889(4) 0.4353(2) 0.21676(19) 0.0247(12) Uani 1 1 d .
H11A H 0.1314 0.4093 0.1997 0.030 Uiso 1 1 calc R
H11B H 0.1744 0.4778 0.2332 0.030 Uiso 1 1 calc R
C12 C 0.2578(4) 0.2899(2) 0.15922(18) 0.0259(13) Uani 1 1 d .
H12A H 0.1912 0.2829 0.1503 0.031 Uiso 1 1 calc R
H12B H 0.2813 0.2501 0.1442 0.031 Uiso 1 1 calc R
C13 C 0.3004(4) 0.5006(2) 0.18307(19) 0.0212(12) Uani 1 1 d .
C14 C 0.2452(4) 0.3994(2) 0.1279(2) 0.0278(13) Uani 1 1 d .
C15 C 0.3132(4) 0.4393(2) 0.10095(19) 0.0251(12) Uani 1 1 d .
C16 C 0.3731(4) 0.3428(2) 0.11613(19) 0.0234(12) Uani 1 1 d .
C17 C 0.3885(4) 0.5592(2) 0.1325(2) 0.0248(13) Uani 1 1 d .
H17A H 0.3654 0.5964 0.1523 0.030 Uiso 1 1 calc R
H17B H 0.3772 0.5618 0.0956 0.030 Uiso 1 1 calc R
C18 C 0.4712(4) 0.4149(2) 0.07710(19) 0.0247(12) Uani 1 1 d .
H18A H 0.4540 0.4335 0.0464 0.030 Uiso 1 1 calc R
H18B H 0.4973 0.3748 0.0655 0.030 Uiso 1 1 calc R
C19 C 0.5294(4) 0.5921(2) 0.1999(2) 0.0244(12) Uani 1 1 d .
C20 C 0.5513(4) 0.5322(2) 0.11818(19) 0.0221(12) Uani 1 1 d .
C21 C 0.6464(4) 0.5537(2) 0.15475(19) 0.0239(12) Uani 1 1 d .
C22 C 0.6170(4) 0.4393(2) 0.13870(19) 0.0239(12) Uani 1 1 d .
C23 C 0.6845(4) 0.6236(2) 0.24911(19) 0.0255(12) Uani 1 1 d .
H23A H 0.6573 0.6606 0.2662 0.031 Uiso 1 1 calc R
H23B H 0.7397 0.6403 0.2377 0.031 Uiso 1 1 calc R
C24 C 0.7678(4) 0.4854(2) 0.1913(2) 0.0280(13) Uani 1 1 d .
H24A H 0.7894 0.4451 0.1755 0.034 Uiso 1 1 calc R
H24B H 0.8120 0.5211 0.1887 0.034 Uiso 1 1 calc R
C25 C 0.6592(4) 0.5798(2) 0.3269(2) 0.0278(13) Uani 1 1 d .
C26 C 0.7843(4) 0.5430(2) 0.2887(2) 0.0266(13) Uani 1 1 d .
C27 C 0.7758(4) 0.5129(2) 0.3390(2) 0.0292(13) Uani 1 1 d .
C28 C 0.7496(4) 0.4293(2) 0.2637(2) 0.0258(12) Uani 1 1 d .
C29 C 0.6654(4) 0.5343(2) 0.40518(19) 0.0261(12) Uani 1 1 d .
H29A H 0.6377 0.5730 0.4184 0.031 Uiso 1 1 calc R
H29B H 0.7166 0.5307 0.4317 0.031 Uiso 1 1 calc R
C30 C 0.7423(4) 0.3914(2) 0.3460(2) 0.0316(14) Uani 1 1 d .
H30A H 0.7599 0.3519 0.3261 0.038 Uiso 1 1 calc R
H30B H 0.7852 0.4036 0.3789 0.038 Uiso 1 1 calc R
C31 C 0.6762(4) 0.4105(2) 0.4553(2) 0.0335(14) Uani 1 1 d .
H31A H 0.6907 0.3663 0.4556 0.040 Uiso 1 1 calc R
H31B H 0.7336 0.4381 0.4585 0.040 Uiso 1 1 calc R
C32 C 0.6291(4) 0.4339(2) 0.5019(2) 0.0353(15) Uani 1 1 d .
H32A H 0.6250 0.4803 0.5055 0.042 Uiso 1 1 calc R
H32B H 0.6659 0.4272 0.5338 0.042 Uiso 1 1 calc R
C33 C 0.5329(4) 0.3983(2) 0.4960(2) 0.0375(15) Uani 1 1 d .
H33A H 0.5295 0.3777 0.5260 0.045 Uiso 1 1 calc R
H33B H 0.4889 0.4301 0.4968 0.045 Uiso 1 1 calc R
C34 C 0.5047(4) 0.3469(2) 0.44625(18) 0.0267(13) Uani 1 1 d .
H34A H 0.5413 0.3108 0.4476 0.032 Uiso 1 1 calc R
H34B H 0.4405 0.3302 0.4433 0.032 Uiso 1 1 calc R
C35 C 0.2276(4) 0.2929(2) 0.3413(2) 0.0295(13) Uani 1 1 d .
H35A H 0.2666 0.2879 0.3731 0.035 Uiso 1 1 calc R
H35B H 0.1797 0.3190 0.3517 0.035 Uiso 1 1 calc R
C36 C 0.1842(4) 0.2267(2) 0.3108(2) 0.0361(15) Uani 1 1 d .
H36A H 0.1425 0.2080 0.3310 0.043 Uiso 1 1 calc R
H36B H 0.2318 0.1981 0.3058 0.043 Uiso 1 1 calc R
C37 C 0.1300(4) 0.2304(2) 0.2559(2) 0.0417(16) Uani 1 1 d .
H37A H 0.1564 0.2039 0.2286 0.050 Uiso 1 1 calc R
H37B H 0.0666 0.2120 0.2534 0.050 Uiso 1 1 calc R
C38 C 0.1308(4) 0.2989(2) 0.2458(2) 0.0325(14) Uani 1 1 d .
H38A H 0.1016 0.2974 0.2100 0.039 Uiso 1 1 calc R
H38B H 0.0956 0.3238 0.2694 0.039 Uiso 1 1 calc R
C39 C 0.1496(4) 0.3815(2) 0.0947(2) 0.0320(13) Uani 1 1 d .
H39A H 0.1084 0.3631 0.1152 0.038 Uiso 1 1 d R
C40 C 0.1109(8) 0.4404(5) 0.0778(4) 0.033(3) Uani 0.50 1 d P
H40A H 0.1022 0.4714 0.1087 0.040 Uiso 0.50 1 calc PR
H40B H 0.0514 0.4267 0.0557 0.040 Uiso 0.50 1 calc PR
C40' C 0.1596(9) 0.3485(5) 0.0431(5) 0.048(4) Uani 0.50 1 d P
H40C H 0.1001 0.3409 0.0206 0.058 Uiso 0.50 1 calc PR
H40D H 0.1802 0.3063 0.0453 0.058 Uiso 0.50 1 calc PR
C41 C 0.1777(8) 0.4747(5) 0.0463(4) 0.030(3) Uani 0.50 1 d P
H41A H 0.1475 0.4704 0.0102 0.036 Uiso 0.50 1 calc PR
H41B H 0.1898 0.5209 0.0620 0.036 Uiso 0.50 1 calc PR
C41' C 0.2318(8) 0.3887(5) 0.0166(4) 0.038(3) Uani 0.50 1 d P
H41C H 0.2815 0.3627 0.0096 0.045 Uiso 0.50 1 calc PR
H41D H 0.2008 0.3953 -0.0169 0.045 Uiso 0.50 1 calc PR
C42 C 0.2673(4) 0.4464(2) 0.0462(2) 0.0355(15) Uani 1 1 d .
H42B H 0.3091 0.4745 0.0325 0.043 Uiso 1 1 d R
C43 C 0.5467(4) 0.5534(2) 0.0659(2) 0.0289(13) Uani 1 1 d .
H43A H 0.4846 0.5427 0.0464 0.035 Uiso 1 1 calc R
H43B H 0.5878 0.5304 0.0452 0.035 Uiso 1 1 calc R
C44 C 0.5743(4) 0.6267(2) 0.0749(2) 0.0306(14) Uani 1 1 d .
H44A H 0.5813 0.6381 0.0413 0.037 Uiso 1 1 calc R
H44B H 0.5249 0.6491 0.0878 0.037 Uiso 1 1 calc R
C45 C 0.6624(4) 0.6509(2) 0.1132(2) 0.0342(14) Uani 1 1 d .
H45A H 0.6486 0.6798 0.1439 0.041 Uiso 1 1 calc R
H45B H 0.7038 0.6760 0.0967 0.041 Uiso 1 1 calc R
C46 C 0.7102(4) 0.5954(2) 0.1306(2) 0.0280(13) Uani 1 1 d .
H46A H 0.7293 0.5686 0.1005 0.034 Uiso 1 1 calc R
H46B H 0.7648 0.6132 0.1563 0.034 Uiso 1 1 calc R
C47 C 0.8791(4) 0.5817(2) 0.2923(2) 0.0366(15) Uani 1 1 d .
H47A H 0.9254 0.5517 0.2894 0.044 Uiso 1 1 calc R
H47B H 0.8780 0.6043 0.2631 0.044 Uiso 1 1 calc R
C48 C 0.9046(5) 0.6307(3) 0.3437(2) 0.0497(18) Uani 1 1 d .
H48A H 0.8647 0.6651 0.3435 0.060 Uiso 1 1 calc R
H48B H 0.9673 0.6505 0.3464 0.060 Uiso 1 1 calc R
C49 C 0.8966(5) 0.6005(3) 0.3924(2) 0.0489(17) Uani 1 1 d .
H49A H 0.9561 0.6079 0.4150 0.059 Uiso 1 1 calc R
H49B H 0.8535 0.6225 0.4121 0.059 Uiso 1 1 calc R
C50 C 0.8645(4) 0.5269(2) 0.3785(2) 0.0339(14) Uani 1 1 d .
H50A H 0.9118 0.5037 0.3637 0.041 Uiso 1 1 calc R
H50B H 0.8545 0.5115 0.4102 0.041 Uiso 1 1 calc R
C51 C 0.2991(4) -0.0364(2) 0.7795(2) 0.0297(13) Uani 1 1 d .
C52 C 0.3092(4) 0.0257(2) 0.8640(2) 0.0328(14) Uani 1 1 d .
C53 C 0.2400(4) 0.0535(2) 0.8246(2) 0.0299(13) Uani 1 1 d .
C54 C 0.3663(4) 0.1326(2) 0.8602(2) 0.0324(15) Uani 1 1 d .
C55 C 0.1828(4) 0.0084(2) 0.7252(2) 0.0365(15) Uani 1 1 d .
H55A H 0.1248 0.0237 0.7322 0.044 Uiso 1 1 calc R
H55B H 0.1697 -0.0364 0.7059 0.044 Uiso 1 1 calc R
C56 C 0.2468(4) 0.1652(2) 0.7963(2) 0.0341(14) Uani 1 1 d .
H56A H 0.1802 0.1596 0.7930 0.041 Uiso 1 1 calc R
H56B H 0.2685 0.2093 0.8154 0.041 Uiso 1 1 calc R
C57 C 0.2754(4) 0.0233(2) 0.6568(2) 0.0275(13) Uani 1 1 d .
C58 C 0.2174(4) 0.1184(2) 0.6958(2) 0.0306(13) Uani 1 1 d .
C59 C 0.2712(4) 0.1334(2) 0.6521(2) 0.0299(13) Uani 1 1 d .
C60 C 0.3443(4) 0.1957(2) 0.7338(2) 0.0291(13) Uani 1 1 d .
C61 C 0.3492(4) 0.0549(2) 0.5865(2) 0.0345(14) Uani 1 1 d .
H61A H 0.3314 0.0095 0.5694 0.041 Uiso 1 1 calc R
H61B H 0.3301 0.0815 0.5613 0.041 Uiso 1 1 calc R
C62 C 0.4175(4) 0.2134(2) 0.6585(2) 0.0313(14) Uani 1 1 d .
H62A H 0.4395 0.2555 0.6813 0.038 Uiso 1 1 calc R
H62B H 0.3897 0.2211 0.6247 0.038 Uiso 1 1 calc R
C63 C 0.4960(4) 0.0178(2) 0.61126(19) 0.0254(13) Uani 1 1 d .
C64 C 0.5061(4) 0.1273(2) 0.6042(2) 0.0282(13) Uani 1 1 d .
C65 C 0.6053(4) 0.1083(2) 0.6169(2) 0.0293(13) Uani 1 1 d .
C66 C 0.5764(4) 0.1877(2) 0.6865(2) 0.0305(14) Uani 1 1 d .
C67 C 0.6577(4) -0.0053(2) 0.62247(19) 0.0277(13) Uani 1 1 d .
H67A H 0.7076 0.0088 0.6053 0.033 Uiso 1 1 calc R
H67B H 0.6316 -0.0487 0.6034 0.033 Uiso 1 1 calc R
C68 C 0.7303(4) 0.1503(2) 0.6966(2) 0.0293(13) Uani 1 1 d .
H68A H 0.7470 0.1927 0.7199 0.035 Uiso 1 1 calc R
H68B H 0.7728 0.1460 0.6715 0.035 Uiso 1 1 calc R
C69 C 0.6557(4) -0.0534(2) 0.70067(19) 0.0237(13) Uani 1 1 d .
C70 C 0.7697(4) 0.0352(2) 0.71045(19) 0.0221(12) Uani 1 1 d .
C71 C 0.7808(4) 0.0060(2) 0.7616(2) 0.0262(13) Uani 1 1 d .
C72 C 0.7395(4) 0.1122(2) 0.78006(19) 0.0209(11) Uani 1 1 d .
C73 C 0.6839(4) -0.0918(2) 0.78326(18) 0.0228(12) Uani 1 1 d .
H73A H 0.6562 -0.1336 0.7618 0.027 Uiso 1 1 calc R
H73B H 0.7396 -0.0995 0.8046 0.027 Uiso 1 1 calc R
C74 C 0.7633(4) 0.0595(2) 0.85616(19) 0.0267(13) Uani 1 1 d .
H74A H 0.7853 0.1033 0.8758 0.032 Uiso 1 1 calc R
H74B H 0.8083 0.0311 0.8660 0.032 Uiso 1 1 calc R
C75 C 0.5283(4) -0.0876(2) 0.8042(2) 0.0258(13) Uani 1 1 d .
C76 C 0.6454(4) -0.0296(2) 0.87151(19) 0.0243(12) Uani 1 1 d .
C77 C 0.5509(4) -0.0249(2) 0.89011(18) 0.0230(12) Uani 1 1 d .
C78 C 0.6119(4) 0.0792(2) 0.88358(18) 0.0254(13) Uani 1 1 d .
C79 C 0.3900(4) -0.0809(2) 0.8465(2) 0.0292(14) Uani 1 1 d .
H79A H 0.3807 -0.0849 0.8818 0.035 Uiso 1 1 calc R
H79B H 0.3677 -0.1226 0.8231 0.035 Uiso 1 1 calc R
C80 C 0.4672(4) 0.0778(2) 0.9172(2) 0.0296(14) Uani 1 1 d .
H80A H 0.4508 0.0565 0.9450 0.035 Uiso 1 1 calc R
H80B H 0.4921 0.1224 0.9333 0.035 Uiso 1 1 calc R
C81 C 0.2654(4) 0.0088(2) 0.9098(2) 0.0386(15) Uani 1 1 d .
H81A H 0.2183 -0.0310 0.8968 0.046 Uiso 1 1 d R
H81B H 0.3127 -0.0007 0.9361 0.046 Uiso 1 1 d R
C82 C 0.2182(6) 0.0626(3) 0.9341(3) 0.040(2) Uani 0.70 1 d P
H82A H 0.2637 0.0993 0.9512 0.048 Uiso 0.70 1 calc PR
H82B H 0.1871 0.0487 0.9611 0.048 Uiso 0.70 1 calc PR
C83 C 0.1461(6) 0.0856(4) 0.8935(3) 0.044(2) Uani 0.70 1 d P
H83A H 0.0851 0.0775 0.9023 0.053 Uiso 0.70 1 calc PR
H83B H 0.1594 0.1323 0.8963 0.053 Uiso 0.70 1 calc PR
C84 C 0.1462(4) 0.0530(3) 0.8403(2) 0.0391(15) Uani 1 1 d .
H84A H 0.1074 0.0738 0.8167 0.047 Uiso 1 1 d R
H84B H 0.1184 0.0068 0.8375 0.047 Uiso 1 1 d R
C85 C 0.1178(4) 0.1342(3) 0.6864(2) 0.0438(16) Uani 1 1 d .
H85A H 0.0860 0.1204 0.7131 0.053 Uiso 1 1 d R
H85B H 0.1188 0.1817 0.6899 0.053 Uiso 1 1 d R
C86 C 0.0667(8) 0.1047(6) 0.6359(5) 0.041(3) Uani 0.50 1 d P
H86A H 0.0085 0.1228 0.6312 0.049 Uiso 0.50 1 calc PR
H86B H 0.0537 0.0581 0.6337 0.049 Uiso 0.50 1 calc PR
C86' C 0.1237(10) 0.2041(6) 0.6722(6) 0.061(4) Uani 0.50 1 d P
H86C H 0.0609 0.2135 0.6636 0.073 Uiso 0.50 1 d PR
H86D H 0.1510 0.2348 0.7043 0.073 Uiso 0.50 1 d PR
C87 C 0.1222(9) 0.1172(5) 0.5915(4) 0.040(3) Uani 0.50 1 d P
H87A H 0.1337 0.0753 0.5723 0.048 Uiso 0.50 1 calc PR
H87B H 0.0840 0.1371 0.5671 0.048 Uiso 0.50 1 calc PR
C87' C 0.1736(10) 0.2169(5) 0.6313(5) 0.049(4) Uani 0.50 1 d P
H87C H 0.2220 0.2526 0.6456 0.059 Uiso 0.50 1 calc PR
H87D H 0.1323 0.2298 0.6038 0.059 Uiso 0.50 1 calc PR
C88 C 0.2132(4) 0.1597(2) 0.6095(2) 0.0400(15) Uani 1 1 d .
H88B H 0.2458 0.1595 0.5798 0.048 Uiso 1 1 d R
C89 C 0.4895(4) 0.1532(2) 0.5535(2) 0.0314(14) Uani 1 1 d .
H89A H 0.4248 0.1585 0.5450 0.038 Uiso 1 1 calc R
H89B H 0.5249 0.1956 0.5582 0.038 Uiso 1 1 calc R
C90 C 0.5177(4) 0.1060(3) 0.5088(2) 0.0398(16) Uani 1 1 d .
H90A H 0.5141 0.1258 0.4781 0.048 Uiso 1 1 calc R
H90B H 0.4737 0.0670 0.5000 0.048 Uiso 1 1 calc R
C91 C 0.6139(4) 0.0858(2) 0.5204(2) 0.0351(15) Uani 1 1 d .
H91A H 0.6498 0.0972 0.4944 0.042 Uiso 1 1 calc R
H91B H 0.6095 0.0389 0.5172 0.042 Uiso 1 1 calc R
C92 C 0.6631(4) 0.1189(2) 0.5754(2) 0.0319(14) Uani 1 1 d .
H92A H 0.7213 0.1015 0.5826 0.038 Uiso 1 1 calc R
H92B H 0.6762 0.1654 0.5769 0.038 Uiso 1 1 calc R
C93 C 0.8567(4) 0.0378(2) 0.6863(2) 0.0304(13) Uani 1 1 d .
H93A H 0.9025 0.0711 0.7086 0.036 Uiso 1 1 calc R
H93B H 0.8436 0.0498 0.6522 0.036 Uiso 1 1 calc R
C94 C 0.8951(4) -0.0275(3) 0.6796(2) 0.0402(15) Uani 1 1 d .
H94A H 0.9544 -0.0225 0.6682 0.048 Uiso 1 1 calc R
H94B H 0.8542 -0.0585 0.6520 0.048 Uiso 1 1 calc R
C95 C 0.9068(4) -0.0558(2) 0.7303(2) 0.0388(15) Uani 1 1 d .
H95A H 0.8716 -0.0985 0.7232 0.047 Uiso 1 1 calc R
H95B H 0.9711 -0.0613 0.7399 0.047 Uiso 1 1 calc R
C96 C 0.8755(4) -0.0125(2) 0.7764(2) 0.0279(13) Uani 1 1 d .
H96A H 0.8756 -0.0355 0.8053 0.033 Uiso 1 1 calc R
H96B H 0.9186 0.0267 0.7884 0.033 Uiso 1 1 calc R
C97 C 0.7118(4) -0.0604(2) 0.9062(2) 0.0293(13) Uani 1 1 d .
H97A H 0.7312 -0.0309 0.9401 0.035 Uiso 1 1 calc R
H97B H 0.7659 -0.0681 0.8900 0.035 Uiso 1 1 calc R
C98 C 0.6661(4) -0.1247(2) 0.9144(2) 0.0360(15) Uani 1 1 d .
H98A H 0.7090 -0.1432 0.9376 0.043 Uiso 1 1 calc R
H98B H 0.6516 -0.1552 0.8808 0.043 Uiso 1 1 calc R
C99 C 0.5767(4) -0.1162(2) 0.9384(2) 0.0348(15) Uani 1 1 d .
H99A H 0.5271 -0.1473 0.9170 0.042 Uiso 1 1 calc R
H99B H 0.5858 -0.1258 0.9735 0.042 Uiso 1 1 calc R
C100 C 0.5487(4) -0.0469(2) 0.94170(19) 0.0273(13) Uani 1 1 d .
H10A H 0.4871 -0.0461 0.9504 0.033 Uiso 1 1 calc R
H10B H 0.5905 -0.0170 0.9695 0.033 Uiso 1 1 calc R
C82' C 0.1754(17) -0.0304(9) 0.8914(11) 0.063(7) Uani 0.30 1 d P
H82C H 0.1859 -0.0744 0.8762 0.076 Uiso 0.30 1 d PR
H82D H 0.1449 -0.0327 0.9215 0.076 Uiso 0.30 1 d PR
C83' C 0.1175(16) -0.0085(8) 0.8549(8) 0.045(6) Uani 0.30 1 d P
H83C H 0.0596 -0.0043 0.8679 0.055 Uiso 0.30 1 d PR
H83D H 0.1052 -0.0419 0.8230 0.055 Uiso 0.30 1 d PR

loop_
_atom_site_aniso_label
_atom_site_aniso_U_11
_atom_site_aniso_U_22
_atom_site_aniso_U_33
_atom_site_aniso_U_23
_atom_site_aniso_U_13
_atom_site_aniso_U_12
Dy1 0.03112(18) 0.01652(10) 0.02182(13) 0.00336(9) 0.00852(11) 0.00737(10)
Dy2 0.03527(19) 0.01862(11) 0.03481(16) 0.00407(10) 0.01384(13) 0.00937(11)
Dy3 0.03538(19) 0.01758(11) 0.02455(14) 0.00313(9) 0.00911(12) 0.00316(10)
Dy4 0.03696(19) 0.01572(11) 0.02695(14) 0.00200(9) 0.00888(12) 0.00425(10)
Cl1 0.0420(10) 0.0228(6) 0.0341(8) 0.0030(5) 0.0117(7) 0.0119(6)
Cl2 0.0468(10) 0.0212(6) 0.0298(7) 0.0015(5) 0.0115(7) 0.0010(6)
O1W 0.046(3) 0.0310(19) 0.040(2) -0.0036(17) 0.000(2) 0.0187(18)
O2W 0.038(3) 0.0222(16) 0.026(2) -0.0024(14) 0.0014(18) 0.0052(16)
O3W 0.039(3) 0.040(2) 0.041(2) 0.0135(18) 0.012(2) 0.0088(18)
O4W 0.040(3) 0.0241(17) 0.050(3) -0.0027(16) 0.013(2) 0.0174(17)
O5W 0.051(3) 0.0271(18) 0.040(2) 0.0099(16) 0.012(2) 0.0116(17)
O6W 0.078(4) 0.053(2) 0.037(3) 0.003(2) -0.003(2) 0.024(2)
O7W 0.069(4) 0.051(2) 0.066(3) 0.023(2) 0.043(3) 0.023(2)
O8W 0.031(3) 0.053(2) 0.057(3) 0.001(2) 0.009(2) 0.000(2)
O9W 0.038(3) 0.0275(18) 0.048(3) 0.0039(17) 0.008(2) -0.0032(17)
O10W 0.049(3) 0.0205(16) 0.032(2) 0.0063(15) 0.0112(19) 0.0029(16)
O11W 0.059(3) 0.041(2) 0.041(2) 0.0066(18) 0.031(2) 0.008(2)
O12W 0.045(3) 0.037(2) 0.037(2) 0.0068(17) 0.002(2) 0.0010(18)
O13W 0.037(3) 0.048(2) 0.037(2) -0.0088(18) 0.005(2) 0.0038(19)
O14W 0.055(3) 0.0217(17) 0.040(2) -0.0065(16) 0.018(2) 0.0022(17)
O15W 0.059(3) 0.047(2) 0.035(2) 0.0153(18) 0.000(2) 0.002(2)
O16W 0.052(3) 0.0244(17) 0.036(2) 0.0074(16) 0.008(2) 0.0060(17)
O1 0.032(2) 0.0198(16) 0.027(2) 0.0057(14) 0.0111(17) 0.0076(15)
O2 0.033(3) 0.0191(16) 0.030(2) 0.0055(14) 0.0102(17) 0.0033(15)
O3 0.044(3) 0.0204(16) 0.0212(19) 0.0027(14) 0.0106(18) 0.0046(16)
O4 0.028(2) 0.0206(15) 0.0194(18) 0.0040(14) 0.0104(16) 0.0045(15)
O5 0.031(3) 0.0187(16) 0.030(2) 0.0053(14) 0.0099(18) 0.0085(16)
O6 0.039(3) 0.0234(17) 0.035(2) 0.0039(16) 0.0099(19) 0.0066(16)
O7 0.037(3) 0.0269(17) 0.027(2) 0.0068(15) 0.0133(18) 0.0136(16)
O8 0.030(2) 0.0248(17) 0.034(2) 0.0064(15) 0.0123(18) 0.0058(16)
O9 0.043(3) 0.0172(16) 0.030(2) 0.0079(14) 0.0111(18) 0.0126(15)
O10 0.045(3) 0.0172(16) 0.033(2) 0.0030(15) 0.0105(19) 0.0083(16)
O11 0.040(3) 0.0232(17) 0.031(2) 0.0053(15) 0.0110(19) 0.0024(16)
O12 0.036(3) 0.0252(18) 0.034(2) 0.0054(15) 0.0081(19) 0.0051(16)
O13 0.042(3) 0.0212(16) 0.024(2) 0.0030(14) 0.0101(18) -0.0032(16)
O14 0.034(3) 0.0194(16) 0.023(2) 0.0006(14) 0.0035(18) -0.0007(16)
O15 0.035(3) 0.0181(15) 0.022(2) 0.0038(14) 0.0059(17) 0.0065(15)
O16 0.039(3) 0.0251(18) 0.040(2) 0.0070(16) 0.0143(19) 0.0079(17)
O17 0.042(3) 0.0198(16) 0.034(2) 0.0014(16) 0.0086(19) -0.0022(16)
O18 0.043(3) 0.0249(17) 0.028(2) 0.0023(16) 0.0067(18) 0.0103(16)
O19 0.046(3) 0.0141(15) 0.0223(19) 0.0013(13) 0.0066(18) 0.0043(15)
O20 0.037(3) 0.0150(15) 0.029(2) 0.0038(14) 0.0084(18) 0.0095(15)
N1 0.032(3) 0.021(2) 0.029(3) 0.0128(18) 0.006(2) 0.0077(19)
N2 0.034(3) 0.0207(19) 0.024(2) 0.0107(17) 0.011(2) 0.0071(19)
N3 0.030(3) 0.0207(19) 0.027(2) 0.0082(17) 0.007(2) 0.0075(19)
N4 0.036(3) 0.0210(19) 0.019(2) 0.0048(17) 0.007(2) 0.0054(19)
N5 0.029(3) 0.0190(19) 0.020(2) 0.0049(16) 0.006(2) 0.0037(18)
N6 0.025(3) 0.024(2) 0.023(2) 0.0074(17) 0.006(2) 0.0044(18)
N7 0.030(3) 0.026(2) 0.018(2) 0.0082(17) 0.008(2) 0.0092(19)
N8 0.027(3) 0.024(2) 0.020(2) 0.0028(17) 0.007(2) 0.0084(18)
N9 0.027(3) 0.023(2) 0.029(3) 0.0062(18) 0.013(2) 0.0035(18)
N10 0.029(3) 0.0176(19) 0.029(3) 0.0036(17) 0.009(2) 0.0038(18)
N11 0.036(3) 0.0174(18) 0.023(2) 0.0050(16) 0.011(2) 0.0036(18)
N12 0.025(3) 0.0185(18) 0.029(2) 0.0107(17) 0.014(2) 0.0072(17)
N13 0.031(3) 0.022(2) 0.019(2) 0.0044(17) 0.002(2) 0.0099(19)
N14 0.021(3) 0.0220(19) 0.026(2) 0.0045(17) 0.011(2) 0.0010(18)
N15 0.029(3) 0.0184(19) 0.024(2) 0.0018(17) 0.004(2) 0.0004(18)
N16 0.021(3) 0.0167(18) 0.033(3) 0.0088(17) 0.008(2) 0.0073(17)
N17 0.024(3) 0.0188(19) 0.032(3) 0.0093(17) 0.009(2) 0.0061(18)
N18 0.031(3) 0.023(2) 0.024(2) 0.0051(17) 0.005(2) 0.0061(19)
N19 0.026(3) 0.023(2) 0.026(2) 0.0073(17) 0.006(2) 0.0071(18)
N20 0.031(3) 0.0218(19) 0.025(2) 0.0077(17) 0.003(2) 0.0062(18)
N21 0.034(3) 0.021(2) 0.032(3) 0.0077(18) 0.017(2) 0.0070(19)
N22 0.029(3) 0.025(2) 0.037(3) 0.0025(19) 0.008(2) 0.0018(19)
N23 0.041(3) 0.019(2) 0.026(3) 0.0059(17) 0.005(2) 0.0053(19)
N24 0.034(3) 0.022(2) 0.036(3) 0.0069(19) 0.008(2) 0.008(2)
N25 0.035(3) 0.024(2) 0.037(3) 0.0046(19) 0.008(2) 0.007(2)
N26 0.036(3) 0.021(2) 0.028(3) 0.0068(18) 0.008(2) 0.0010(19)
N27 0.037(3) 0.027(2) 0.033(3) 0.0100(19) 0.013(2) 0.005(2)
N28 0.033(3) 0.029(2) 0.031(3) 0.0061(19) 0.010(2) 0.004(2)
N29 0.032(3) 0.025(2) 0.023(2) 0.0072(17) 0.002(2) 0.0049(19)
N30 0.044(3) 0.0168(19) 0.024(2) 0.0091(17) 0.014(2) 0.004(2)
N31 0.033(3) 0.023(2) 0.025(2) 0.0018(17) 0.007(2) 0.0104(19)
N32 0.019(3) 0.0220(19) 0.024(2) 0.0021(17) -0.001(2) 0.0025(18)
N33 0.024(3) 0.0200(19) 0.023(2) 0.0067(17) 0.011(2) -0.0009(18)
N34 0.029(3) 0.0186(19) 0.028(3) 0.0043(17) 0.010(2) 0.0026(18)
N35 0.027(3) 0.0205(19) 0.028(3) 0.0121(17) 0.011(2) 0.0086(18)
N36 0.029(3) 0.0170(18) 0.021(2) 0.0076(16) 0.006(2) 0.0049(17)
N37 0.029(3) 0.0176(18) 0.022(2) 0.0070(16) 0.015(2) 0.0029(18)
N38 0.032(3) 0.0194(19) 0.024(2) 0.0079(17) 0.012(2) 0.0060(18)
N39 0.033(3) 0.0188(19) 0.025(2) 0.0067(17) 0.011(2) 0.0051(19)
N40 0.036(3) 0.0129(18) 0.028(2) 0.0046(17) 0.013(2) 0.0042(18)
C1 0.030(4) 0.023(2) 0.010(3) 0.0019(19) 0.000(2) 0.000(2)
C2 0.043(4) 0.018(2) 0.024(3) 0.005(2) 0.007(3) 0.010(2)
C3 0.032(4) 0.020(2) 0.023(3) 0.008(2) 0.006(2) 0.004(2)
C4 0.026(4) 0.022(2) 0.022(3) 0.006(2) 0.003(3) 0.006(2)
C5 0.038(4) 0.019(2) 0.025(3) 0.002(2) 0.014(3) 0.013(2)
C6 0.033(4) 0.017(2) 0.025(3) 0.005(2) 0.011(3) 0.010(2)
C7 0.025(4) 0.035(3) 0.025(3) 0.012(2) 0.013(3) 0.011(2)
C8 0.035(4) 0.018(2) 0.023(3) 0.005(2) 0.010(3) 0.001(2)
C9 0.033(4) 0.012(2) 0.025(3) 0.0027(19) 0.011(3) 0.002(2)
C10 0.029(4) 0.014(2) 0.022(3) 0.0068(19) 0.008(2) 0.005(2)
C11 0.022(3) 0.031(3) 0.022(3) 0.006(2) 0.002(2) 0.007(2)
C12 0.036(4) 0.018(2) 0.022(3) -0.001(2) 0.006(3) 0.002(2)
C13 0.022(3) 0.022(2) 0.024(3) 0.010(2) 0.003(2) 0.011(2)
C14 0.037(4) 0.022(2) 0.024(3) 0.001(2) 0.005(3) 0.007(2)
C15 0.028(4) 0.028(2) 0.022(3) 0.004(2) 0.014(3) 0.006(2)
C16 0.027(4) 0.024(2) 0.020(3) 0.004(2) 0.007(2) 0.008(2)
C17 0.037(4) 0.016(2) 0.026(3) 0.007(2) 0.012(3) 0.009(2)
C18 0.033(4) 0.016(2) 0.026(3) 0.000(2) 0.013(3) 0.006(2)
C19 0.028(4) 0.014(2) 0.033(3) 0.008(2) 0.003(3) 0.001(2)
C20 0.030(4) 0.014(2) 0.025(3) 0.0061(19) 0.006(2) 0.009(2)
C21 0.034(4) 0.018(2) 0.023(3) 0.005(2) 0.013(3) 0.009(2)
C22 0.030(4) 0.020(2) 0.025(3) 0.004(2) 0.013(3) 0.004(2)
C23 0.033(4) 0.018(2) 0.027(3) 0.005(2) 0.006(3) 0.006(2)
C24 0.021(4) 0.023(2) 0.039(3) 0.001(2) 0.007(3) 0.008(2)
C25 0.041(4) 0.016(2) 0.024(3) -0.002(2) 0.008(3) -0.005(2)
C26 0.028(4) 0.022(2) 0.028(3) 0.000(2) 0.005(3) 0.006(2)
C27 0.030(4) 0.025(2) 0.033(3) 0.008(2) 0.004(3) 0.008(2)
C28 0.017(3) 0.027(3) 0.035(3) 0.007(2) 0.005(3) 0.008(2)
C29 0.026(4) 0.027(2) 0.024(3) 0.004(2) 0.002(2) 0.005(2)
C30 0.032(4) 0.028(3) 0.038(3) 0.007(2) 0.010(3) 0.013(2)
C31 0.047(4) 0.024(2) 0.031(3) 0.005(2) 0.005(3) 0.012(2)
C32 0.051(5) 0.031(3) 0.024(3) 0.005(2) 0.002(3) 0.006(3)
C33 0.053(5) 0.041(3) 0.022(3) 0.010(2) 0.008(3) 0.008(3)
C34 0.034(4) 0.026(2) 0.023(3) 0.008(2) 0.008(3) 0.008(2)
C35 0.036(4) 0.032(3) 0.027(3) 0.011(2) 0.017(3) 0.008(2)
C36 0.045(4) 0.030(3) 0.039(4) 0.012(2) 0.020(3) 0.000(3)
C37 0.050(5) 0.031(3) 0.043(4) 0.007(3) 0.012(3) -0.009(3)
C38 0.033(4) 0.036(3) 0.029(3) 0.003(2) 0.011(3) 0.001(3)
C39 0.029(4) 0.036(3) 0.031(3) 0.007(2) 0.007(3) 0.004(2)
C40 0.019(7) 0.047(6) 0.025(6) -0.006(5) -0.004(5) 0.002(5)
C40' 0.042(9) 0.037(6) 0.055(9) 0.013(6) -0.023(7) -0.007(6)
C41 0.028(8) 0.027(5) 0.031(6) 0.005(4) -0.003(5) 0.003(5)
C41' 0.044(9) 0.043(6) 0.026(6) 0.001(5) 0.010(6) 0.012(6)
C42 0.050(5) 0.030(3) 0.032(3) 0.016(2) 0.010(3) 0.008(3)
C43 0.038(4) 0.023(2) 0.027(3) 0.007(2) 0.007(3) 0.007(2)
C44 0.049(4) 0.024(2) 0.026(3) 0.011(2) 0.019(3) 0.006(2)
C45 0.047(4) 0.021(2) 0.035(3) 0.010(2) 0.008(3) -0.002(2)
C46 0.035(4) 0.022(2) 0.028(3) 0.005(2) 0.009(3) 0.004(2)
C47 0.038(4) 0.033(3) 0.043(4) 0.013(3) 0.011(3) 0.006(3)
C48 0.044(5) 0.047(3) 0.048(4) 0.005(3) -0.008(3) -0.019(3)
C49 0.042(5) 0.047(3) 0.048(4) 0.004(3) -0.009(3) -0.011(3)
C50 0.025(4) 0.036(3) 0.039(4) 0.006(2) 0.000(3) 0.009(2)
C51 0.038(4) 0.019(2) 0.035(3) 0.008(2) 0.015(3) 0.000(2)
C52 0.045(4) 0.027(3) 0.029(3) 0.007(2) 0.012(3) 0.008(3)
C53 0.028(4) 0.024(2) 0.042(3) 0.009(2) 0.016(3) 0.008(2)
C54 0.049(5) 0.025(3) 0.032(3) 0.007(2) 0.023(3) 0.018(3)
C55 0.037(4) 0.030(3) 0.046(4) 0.006(3) 0.017(3) 0.010(3)
C56 0.038(4) 0.027(3) 0.040(4) 0.006(2) 0.014(3) 0.008(2)
C57 0.022(4) 0.026(3) 0.031(3) 0.006(2) -0.004(3) -0.001(2)
C58 0.032(4) 0.025(2) 0.035(3) 0.008(2) 0.004(3) 0.004(2)
C59 0.029(4) 0.025(2) 0.038(3) 0.007(2) 0.011(3) 0.004(2)
C60 0.037(4) 0.023(2) 0.033(3) 0.012(2) 0.013(3) 0.009(2)
C61 0.042(4) 0.030(3) 0.031(3) 0.007(2) 0.004(3) 0.004(3)
C62 0.041(4) 0.021(2) 0.035(3) 0.008(2) 0.011(3) 0.009(2)
C63 0.036(4) 0.019(2) 0.023(3) 0.001(2) 0.013(3) 0.002(2)
C64 0.042(4) 0.020(2) 0.025(3) 0.003(2) 0.011(3) 0.012(2)
C65 0.044(4) 0.017(2) 0.028(3) 0.007(2) 0.005(3) 0.006(2)
C66 0.043(4) 0.020(2) 0.030(3) 0.011(2) 0.008(3) 0.001(2)
C67 0.043(4) 0.019(2) 0.020(3) 0.000(2) 0.009(3) 0.003(2)
C68 0.033(4) 0.021(2) 0.031(3) 0.000(2) 0.006(3) 0.001(2)
C69 0.035(4) 0.021(2) 0.018(3) 0.001(2) 0.008(3) 0.019(2)
C70 0.029(4) 0.017(2) 0.022(3) 0.0014(19) 0.009(2) 0.007(2)
C71 0.027(4) 0.021(2) 0.029(3) -0.001(2) 0.008(3) 0.001(2)
C72 0.020(3) 0.022(2) 0.025(3) 0.009(2) 0.009(2) 0.006(2)
C73 0.033(4) 0.020(2) 0.019(3) 0.0057(19) 0.007(2) 0.008(2)
C74 0.032(4) 0.024(2) 0.026(3) 0.004(2) 0.007(3) 0.006(2)
C75 0.037(4) 0.015(2) 0.031(3) 0.008(2) 0.016(3) 0.009(2)
C76 0.035(4) 0.013(2) 0.026(3) 0.005(2) 0.008(3) 0.002(2)
C77 0.038(4) 0.018(2) 0.016(3) 0.0064(19) 0.010(2) 0.004(2)
C78 0.039(4) 0.021(2) 0.017(3) 0.002(2) 0.004(3) 0.009(2)
C79 0.040(4) 0.016(2) 0.037(3) 0.008(2) 0.020(3) 0.006(2)
C80 0.049(4) 0.017(2) 0.026(3) 0.002(2) 0.019(3) 0.009(2)
C81 0.045(4) 0.035(3) 0.043(4) 0.013(3) 0.023(3) 0.006(3)
C82 0.048(6) 0.034(4) 0.042(5) 0.000(4) 0.030(5) 0.009(4)
C83 0.038(6) 0.044(5) 0.052(6) 0.000(4) 0.021(5) 0.013(4)
C84 0.030(4) 0.037(3) 0.052(4) 0.009(3) 0.010(3) 0.010(3)
C85 0.048(5) 0.035(3) 0.053(4) 0.017(3) 0.009(3) 0.003(3)
C86 0.022(8) 0.055(7) 0.047(8) 0.011(6) 0.012(6) -0.003(6)
C86' 0.051(11) 0.058(8) 0.090(12) 0.037(8) 0.016(9) 0.037(7)
C87 0.045(9) 0.038(6) 0.036(7) 0.008(5) -0.007(6) 0.010(6)
C87' 0.069(11) 0.047(7) 0.042(8) 0.030(6) 0.009(7) 0.024(7)
C88 0.034(4) 0.040(3) 0.047(4) 0.013(3) 0.002(3) 0.008(3)
C89 0.036(4) 0.030(3) 0.033(3) 0.012(2) 0.012(3) 0.004(2)
C90 0.059(5) 0.038(3) 0.029(3) 0.015(2) 0.015(3) 0.013(3)
C91 0.050(5) 0.037(3) 0.023(3) 0.012(2) 0.015(3) 0.005(3)
C92 0.044(4) 0.020(2) 0.036(3) 0.008(2) 0.014(3) 0.006(2)
C93 0.036(4) 0.032(3) 0.025(3) 0.005(2) 0.011(3) 0.003(2)
C94 0.032(4) 0.043(3) 0.046(4) 0.003(3) 0.012(3) 0.007(3)
C95 0.045(4) 0.025(3) 0.050(4) 0.003(2) 0.023(3) 0.009(3)
C96 0.030(4) 0.023(2) 0.035(3) 0.008(2) 0.013(3) 0.008(2)
C97 0.040(4) 0.029(3) 0.022(3) 0.005(2) 0.008(3) 0.009(2)
C98 0.063(5) 0.023(2) 0.026(3) 0.011(2) 0.014(3) 0.009(3)
C99 0.061(5) 0.020(2) 0.029(3) 0.011(2) 0.016(3) 0.008(3)
C100 0.038(4) 0.020(2) 0.025(3) 0.001(2) 0.014(3) 0.006(2)
C82' 0.060(19) 0.031(10) 0.11(2) 0.017(12) 0.041(16) 0.009(11)
C83' 0.066(18) 0.016(8) 0.055(14) 0.007(8) 0.005(12) 0.019(9)

loop_
_atom_type_symbol
_atom_type_description
_atom_type_scat_dispersion_real
_atom_type_scat_dispersion_imag
_atom_type_scat_source
C C 0.0033 0.0016 'International Tables Vol C Tables 4.2.6.8 and 6.1.1.4'
H H 0.0000 0.0000 'International Tables Vol C Tables 4.2.6.8 and 6.1.1.4'
Cl Cl 0.1484 0.1585 'International Tables Vol C Tables 4.2.6.8 and 6.1.1.4'
Dy Dy -0.1892 4.4098 'International Tables Vol C Tables 4.2.6.8 and 6.1.1.4'
N N 0.0061 0.0033 'International Tables Vol C Tables 4.2.6.8 and 6.1.1.4'
O O 0.0106 0.0060 'International Tables Vol C Tables 4.2.6.8 and 6.1.1.4'

loop_
_geom_angle_atom_site_label_1
_geom_angle_atom_site_label_2
_geom_angle_atom_site_label_3
_geom_angle
O1W Dy1 O4 95.20(12)
O1W Dy1 O2W 68.52(12)
O4 Dy1 O2W 99.40(11)
O1W Dy1 O1 115.61(12)
O4 Dy1 O1 141.74(12)
O2W Dy1 O1 73.77(10)
O1W Dy1 O2 76.45(12)
O4 Dy1 O2 141.27(11)
O2W Dy1 O2 111.77(11)
O1 Dy1 O2 71.73(12)
O1W Dy1 O3 66.41(11)
O4 Dy1 O3 71.67(11)
O2W Dy1 O3 132.76(11)
O1 Dy1 O3 140.09(11)
O2 Dy1 O3 70.35(11)
O1W Dy1 O5 128.98(11)
O4 Dy1 O5 70.81(11)
O2W Dy1 O5 66.13(11)
O1 Dy1 O5 72.16(11)
O2 Dy1 O5 142.63(11)
O3 Dy1 O5 140.49(11)
O1W Dy1 Cl1 146.96(9)
O4 Dy1 Cl1 83.43(7)
O2W Dy1 Cl1 144.39(9)
O1 Dy1 Cl1 82.19(7)
O2 Dy1 Cl1 84.11(8)
O3 Dy1 Cl1 82.06(8)
O5 Dy1 Cl1 81.83(8)
O10 Dy2 O3W 88.47(13)
O10 Dy2 O4W 140.63(13)
O3W Dy2 O4W 105.37(13)
O10 Dy2 O9 75.13(12)
O3W Dy2 O9 77.52(12)
O4W Dy2 O9 143.31(12)
O10 Dy2 O8W 74.54(13)
O3W Dy2 O8W 144.46(14)
O4W Dy2 O8W 73.14(13)
O9 Dy2 O8W 125.43(13)
O10 Dy2 O7W 104.89(13)
O3W Dy2 O7W 141.85(15)
O4W Dy2 O7W 86.84(13)
O9 Dy2 O7W 71.97(13)
O8W Dy2 O7W 73.52(15)
O10 Dy2 O6W 146.38(13)
O3W Dy2 O6W 73.47(15)
O4W Dy2 O6W 72.60(13)
O9 Dy2 O6W 73.42(12)
O8W Dy2 O6W 134.95(14)
O7W Dy2 O6W 76.25(16)
O10 Dy2 O5W 75.77(11)
O3W Dy2 O5W 70.15(13)
O4W Dy2 O5W 74.86(12)
O9 Dy2 O5W 136.55(12)
O8W Dy2 O5W 75.44(14)
O7W Dy2 O5W 147.42(14)
O6W Dy2 O5W 121.47(14)
O10W Dy3 O13 73.92(11)
O10W Dy3 O9W 69.83(12)
O13 Dy3 O9W 115.98(12)
O10W Dy3 O11 133.18(11)
O13 Dy3 O11 139.76(12)
O9W Dy3 O11 65.65(12)
O10W Dy3 O15 100.18(11)
O13 Dy3 O15 141.55(12)
O9W Dy3 O15 96.09(12)
O11 Dy3 O15 71.48(12)
O10W Dy3 O12 111.03(12)
O13 Dy3 O12 71.07(12)
O9W Dy3 O12 75.31(12)
O11 Dy3 O12 70.95(12)
O15 Dy3 O12 141.63(11)
O10W Dy3 O14 66.90(12)
O13 Dy3 O14 72.76(12)
O9W Dy3 O14 130.79(11)
O11 Dy3 O14 139.57(12)
O15 Dy3 O14 70.18(11)
O12 Dy3 O14 142.56(11)
O10W Dy3 Cl2 144.70(9)
O13 Dy3 Cl2 81.86(8)
O9W Dy3 Cl2 145.25(9)
O11 Dy3 Cl2 81.45(8)
O15 Dy3 Cl2 83.08(8)
O12 Dy3 Cl2 83.94(8)
O14 Dy3 Cl2 81.73(8)
O19 Dy4 O12W 87.25(13)
O19 Dy4 O20 75.36(11)
O12W Dy4 O20 78.22(12)
O19 Dy4 O14W 139.51(12)
O12W Dy4 O14W 109.12(13)
O20 Dy4 O14W 142.99(12)
O19 Dy4 O13W 72.64(12)
O12W Dy4 O13W 143.09(14)
O20 Dy4 O13W 123.54(12)
O14W Dy4 O13W 72.61(12)
O19 Dy4 O15W 105.12(12)
O12W Dy4 O15W 142.52(14)
O20 Dy4 O15W 71.30(13)
O14W Dy4 O15W 84.39(13)
O13W Dy4 O15W 73.86(14)
O19 Dy4 O16W 76.23(11)
O12W Dy4 O16W 69.55(13)
O20 Dy4 O16W 137.57(12)
O14W Dy4 O16W 75.60(12)
O13W Dy4 O16W 75.65(14)
O15W Dy4 O16W 147.35(14)
O19 Dy4 O11W 147.61(13)
O12W Dy4 O11W 73.83(14)
O20 Dy4 O11W 75.18(11)
O14W Dy4 O11W 72.57(13)
O13W Dy4 O11W 136.54(14)
O15W Dy4 O11W 77.64(14)
O16W Dy4 O11W 118.99(12)
C1 O1 Dy1 131.7(3)
C7 O2 Dy1 131.6(3)
C13 O3 Dy1 135.1(3)
C19 O4 Dy1 130.9(3)
C25 O5 Dy1 132.0(3)
C22 O9 Dy2 154.3(4)
C28 O10 Dy2 157.7(3)
C51 O11 Dy3 136.1(3)
C57 O12 Dy3 133.0(3)
C63 O13 Dy3 131.8(3)
C69 O14 Dy3 132.4(3)
C75 O15 Dy3 130.8(3)
C72 O19 Dy4 157.5(3)
C78 O20 Dy4 155.0(3)
C1 N1 C2 113.0(4)
C1 N1 C29 120.1(4)
C2 N1 C29 126.8(5)
C1 N2 C5 121.9(4)
C1 N2 C3 111.9(4)
C5 N2 C3 126.2(4)
C4 N3 C30 122.8(4)
C4 N3 C2 112.1(4)
C30 N3 C2 125.1(4)
C4 N4 C6 121.3(4)
C4 N4 C3 112.0(4)
C6 N4 C3 126.2(4)
C7 N5 C5 121.6(4)
C7 N5 C8 113.1(4)
C5 N5 C8 125.2(4)
C7 N6 C11 122.4(4)
C7 N6 C9 112.8(4)
C11 N6 C9 124.6(4)
C10 N7 C6 123.0(4)
C10 N7 C8 112.0(4)
C6 N7 C8 124.9(4)
C10 N8 C12 121.3(4)
C10 N8 C9 112.9(4)
C12 N8 C9 125.2(4)
C13 N9 C11 120.4(4)
C13 N9 C14 111.5(4)
C11 N9 C14 128.0(4)
C13 N10 C17 119.7(4)
C13 N10 C15 112.0(4)
C17 N10 C15 128.0(4)
C16 N11 C12 122.4(4)
C16 N11 C14 112.0(4)
C12 N11 C14 125.7(4)
C16 N12 C18 122.8(4)
C16 N12 C15 112.4(4)
C18 N12 C15 124.6(4)
C19 N13 C20 112.3(4)
C19 N13 C17 122.7(4)
C20 N13 C17 124.7(4)
C19 N14 C23 121.8(4)
C19 N14 C21 113.0(4)
C23 N14 C21 124.9(4)
C22 N15 C18 121.6(4)
C22 N15 C20 112.0(4)
C18 N15 C20 124.8(4)
C22 N16 C24 122.7(4)
C22 N16 C21 112.6(4)
C24 N16 C21 124.6(4)
C25 N17 C26 112.7(4)
C25 N17 C23 119.9(4)
C26 N17 C23 127.4(4)
C25 N18 C29 120.4(4)
C25 N18 C27 113.4(4)
C29 N18 C27 126.1(4)
C28 N19 C24 122.3(4)
C28 N19 C26 111.5(4)
C24 N19 C26 126.2(4)
C28 N20 C30 121.3(4)
C28 N20 C27 112.4(4)
C30 N20 C27 125.8(4)
C51 N21 C79 120.7(4)
C51 N21 C52 111.7(4)
C79 N21 C52 127.4(4)
C51 N22 C55 121.0(4)
C51 N22 C53 111.6(5)
C55 N22 C53 127.2(4)
C54 N23 C80 122.6(5)
C54 N23 C52 111.9(5)
C80 N23 C52 125.4(4)
C54 N24 C53 112.6(4)
C54 N24 C56 123.2(4)
C53 N24 C56 124.1(5)
C57 N25 C55 122.3(4)
C57 N25 C58 112.1(4)
C55 N25 C58 125.5(4)
C57 N26 C61 120.4(4)
C57 N26 C59 113.3(4)
C61 N26 C59 126.3(4)
C60 N27 C56 121.4(4)
C60 N27 C58 111.6(4)
C56 N27 C58 126.1(5)
C60 N28 C62 121.9(4)
C60 N28 C59 111.6(4)
C62 N28 C59 126.3(4)
C63 N29 C61 121.1(4)
C63 N29 C64 112.8(5)
C61 N29 C64 126.1(4)
C63 N30 C67 123.1(4)
C63 N30 C65 111.4(4)
C67 N30 C65 125.2(5)
C66 N31 C64 111.2(4)
C66 N31 C62 122.0(4)
C64 N31 C62 126.4(4)
C66 N32 C65 113.3(4)
C66 N32 C68 122.9(4)
C65 N32 C68 123.8(4)
C69 N33 C70 114.4(4)
C69 N33 C67 120.1(4)
C70 N33 C67 125.2(4)
C69 N34 C73 119.9(4)
C69 N34 C71 112.6(4)
C73 N34 C71 126.7(4)
C72 N35 C70 111.4(4)
C72 N35 C68 121.6(4)
C70 N35 C68 126.6(4)
C72 N36 C74 123.0(4)
C72 N36 C71 110.8(4)
C74 N36 C71 126.0(4)
C75 N37 C73 120.3(4)
C75 N37 C76 112.2(4)
C73 N37 C76 127.0(4)
C75 N38 C79 123.2(4)
C75 N38 C77 113.1(4)
C79 N38 C77 123.4(4)
C78 N39 C74 124.5(4)
C78 N39 C76 111.2(4)
C74 N39 C76 123.9(4)
C78 N40 C80 120.7(4)
C78 N40 C77 111.7(4)
C80 N40 C77 126.1(4)
O1 C1 N1 126.6(4)
O1 C1 N2 124.3(5)
N1 C1 N2 109.0(4)
N1 C2 N3 112.5(4)
N1 C2 C31 112.2(4)
N3 C2 C31 112.4(4)
N1 C2 C3 103.0(4)
N3 C2 C3 104.2(4)
C31 C2 C3 111.9(4)
N2 C3 N4 111.7(4)
N2 C3 C34 112.1(4)
N4 C3 C34 113.0(4)
N2 C3 C2 102.9(4)
N4 C3 C2 102.7(4)
C34 C3 C2 113.5(4)
O6 C4 N4 124.8(5)
O6 C4 N3 126.2(5)
N4 C4 N3 108.9(4)
N2 C5 N5 113.9(4)
N2 C5 H5A 108.8
N5 C5 H5A 108.8
N2 C5 H5B 108.8
N5 C5 H5B 108.8
H5A C5 H5B 107.7
N7 C6 N4 114.3(4)
N7 C6 H6A 108.7
N4 C6 H6A 108.7
N7 C6 H6B 108.7
N4 C6 H6B 108.7
H6A C6 H6B 107.6
O2 C7 N5 125.5(5)
O2 C7 N6 125.2(5)
N5 C7 N6 109.1(4)
N5 C8 N7 113.9(4)
N5 C8 C35 111.9(4)
N7 C8 C35 112.9(4)
N5 C8 C9 102.8(3)
N7 C8 C9 103.2(4)
C35 C8 C9 111.4(4)
N8 C9 N6 112.1(4)
N8 C9 C38 112.8(4)
N6 C9 C38 114.1(4)
N8 C9 C8 101.9(4)
N6 C9 C8 101.8(4)
C38 C9 C8 113.0(4)
O7 C10 N8 125.7(4)
O7 C10 N7 124.7(5)
N8 C10 N7 109.6(4)
N9 C11 N6 114.2(4)
N9 C11 H11A 108.7
N6 C11 H11A 108.7
N9 C11 H11B 108.7
N6 C11 H11B 108.7
H11A C11 H11B 107.6
N8 C12 N11 114.4(4)
N8 C12 H12A 108.7
N11 C12 H12A 108.7
N8 C12 H12B 108.7
N11 C12 H12B 108.7
H12A C12 H12B 107.6
O3 C13 N10 124.8(4)
O3 C13 N9 124.9(4)
N10 C13 N9 110.3(4)
N9 C14 N11 112.0(4)
N9 C14 C39 112.3(4)
N11 C14 C39 112.9(4)
N9 C14 C15 103.0(4)
N11 C14 C15 103.5(4)
C39 C14 C15 112.5(4)
N10 C15 N12 112.1(4)
N10 C15 C42 114.6(4)
N12 C15 C42 112.5(4)
N10 C15 C14 103.1(4)
N12 C15 C14 102.4(4)
C42 C15 C14 111.0(4)
O8 C16 N11 125.8(4)
O8 C16 N12 124.6(5)
N11 C16 N12 109.5(4)
N10 C17 N13 113.6(4)
N10 C17 H17A 108.9
N13 C17 H17A 108.9
N10 C17 H17B 108.9
N13 C17 H17B 108.9
H17A C17 H17B 107.7
N12 C18 N15 114.3(4)
N12 C18 H18A 108.7
N15 C18 H18A 108.7
N12 C18 H18B 108.7
N15 C18 H18B 108.7
H18A C18 H18B 107.6
O4 C19 N14 126.2(5)
O4 C19 N13 125.0(5)
N14 C19 N13 108.8(4)
N13 C20 N15 111.8(4)
N13 C20 C43 111.7(4)
N15 C20 C43 113.9(4)
N13 C20 C21 102.9(4)
N15 C20 C21 102.4(4)
C43 C20 C21 113.3(4)
N14 C21 N16 112.4(4)
N14 C21 C46 113.0(4)
N16 C21 C46 113.2(4)
N14 C21 C20 102.5(4)
N16 C21 C20 103.2(4)
C46 C21 C20 111.6(4)
O9 C22 N16 125.9(5)
O9 C22 N15 124.5(5)
N16 C22 N15 109.5(4)
N14 C23 N17 114.2(4)
N14 C23 H23A 108.7
N17 C23 H23A 108.7
N14 C23 H23B 108.7
N17 C23 H23B 108.7
H23A C23 H23B 107.6
N19 C24 N16 114.7(4)
N19 C24 H24A 108.6
N16 C24 H24A 108.6
N19 C24 H24B 108.6
N16 C24 H24B 108.6
H24A C24 H24B 107.6
O5 C25 N18 127.8(5)
O5 C25 N17 123.9(5)
N18 C25 N17 108.2(5)
N17 C26 N19 112.2(4)
N17 C26 C47 112.7(4)
N19 C26 C47 112.8(4)
N17 C26 C27 102.7(4)
N19 C26 C27 103.2(4)
C47 C26 C27 112.5(4)
N18 C27 N20 112.6(4)
N18 C27 C50 113.3(4)
N20 C27 C50 112.6(4)
N18 C27 C26 102.6(4)
N20 C27 C26 102.6(4)
C50 C27 C26 112.2(5)
O10 C28 N20 125.1(4)
O10 C28 N19 124.5(5)
N20 C28 N19 110.4(4)
N18 C29 N1 115.2(4)
N18 C29 H29A 108.5
N1 C29 H29A 108.5
N18 C29 H29B 108.5
N1 C29 H29B 108.5
H29A C29 H29B 107.5
N3 C30 N20 114.9(4)
N3 C30 H30A 108.5
N20 C30 H30A 108.5
N3 C30 H30B 108.5
N20 C30 H30B 108.5
H30A C30 H30B 107.5
C32 C31 C2 111.7(5)
C32 C31 H31A 109.3
C2 C31 H31A 109.3
C32 C31 H31B 109.3
C2 C31 H31B 109.3
H31A C31 H31B 107.9
C31 C32 C33 112.0(4)
C31 C32 H32A 109.2
C33 C32 H32A 109.2
C31 C32 H32B 109.2
C33 C32 H32B 109.2
H32A C32 H32B 107.9
C34 C33 C32 114.7(5)
C34 C33 H33A 108.6
C32 C33 H33A 108.6
C34 C33 H33B 108.6
C32 C33 H33B 108.6
H33A C33 H33B 107.6
C3 C34 C33 110.0(4)
C3 C34 H34A 109.7
C33 C34 H34A 109.7
C3 C34 H34B 109.7
C33 C34 H34B 109.7
H34A C34 H34B 108.2
C36 C35 C8 111.5(4)
C36 C35 H35A 109.3
C8 C35 H35A 109.3
C36 C35 H35B 109.3
C8 C35 H35B 109.3
H35A C35 H35B 108.0
C35 C36 C37 111.9(4)
C35 C36 H36A 109.2
C37 C36 H36A 109.2
C35 C36 H36B 109.2
C37 C36 H36B 109.2
H36A C36 H36B 107.9
C38 C37 C36 113.6(4)
C38 C37 H37A 108.9
C36 C37 H37A 108.9
C38 C37 H37B 108.9
C36 C37 H37B 108.9
H37A C37 H37B 107.7
C9 C38 C37 111.7(5)
C9 C38 H38A 109.3
C37 C38 H38A 109.3
C9 C38 H38B 109.3
C37 C38 H38B 109.3
H38A C38 H38B 107.9
C40' C39 C40 96.3(7)
C40' C39 C14 108.3(7)
C40 C39 C14 112.0(5)
C40' C39 H39A 121.9
C40 C39 H39A 108.9
C14 C39 H39A 108.9
C39 C40 C41 111.2(8)
C39 C40 H40A 109.4
C41 C40 H40A 109.4
C39 C40 H40B 109.4
C41 C40 H40B 109.4
H40A C40 H40B 108.0
C39 C40' C41' 113.0(8)
C39 C40' H40C 109.0
C41' C40' H40C 109.0
C39 C40' H40D 109.0
C41' C40' H40D 109.0
H40C C40' H40D 107.8
C42 C41 C40 112.6(8)
C42 C41 H41A 109.1
C40 C41 H41A 109.1
C42 C41 H41B 109.1
C40 C41 H41B 109.1
H41A C41 H41B 107.8
C42 C41' C40' 113.8(8)
C42 C41' H41C 108.8
C40' C41' H41C 108.8
C42 C41' H41D 108.8
C40' C41' H41D 108.8
H41C C41' H41D 107.7
C41' C42 C41 95.7(7)
C41' C42 C15 111.2(6)
C41 C42 C15 113.8(6)
C41' C42 H42B 119.0
C41 C42 H42B 108.4
C15 C42 H42B 108.4
C20 C43 C44 110.0(4)
C20 C43 H43A 109.7
C44 C43 H43A 109.7
C20 C43 H43B 109.7
C44 C43 H43B 109.7
H43A C43 H43B 108.2
C45 C44 C43 114.4(4)
C45 C44 H44A 108.7
C43 C44 H44A 108.7
C45 C44 H44B 108.7
C43 C44 H44B 108.7
H44A C44 H44B 107.6
C44 C45 C46 112.3(4)
C44 C45 H45A 109.1
C46 C45 H45A 109.1
C44 C45 H45B 109.1
C46 C45 H45B 109.1
H45A C45 H45B 107.9
C21 C46 C45 110.6(4)
C21 C46 H46A 109.5
C45 C46 H46A 109.5
C21 C46 H46B 109.5
C45 C46 H46B 109.5
H46A C46 H46B 108.1
C48 C47 C26 111.3(5)
C48 C47 H47A 109.4
C26 C47 H47A 109.4
C48 C47 H47B 109.4
C26 C47 H47B 109.4
H47A C47 H47B 108.0
C47 C48 C49 113.2(5)
C47 C48 H48A 108.9
C49 C48 H48A 108.9
C47 C48 H48B 108.9
C49 C48 H48B 108.9
H48A C48 H48B 107.8
C50 C49 C48 113.3(5)
C50 C49 H49A 108.9
C48 C49 H49A 108.9
C50 C49 H49B 108.9
C48 C49 H49B 108.9
H49A C49 H49B 107.7
C27 C50 C49 110.3(4)
C27 C50 H50A 109.6
C49 C50 H50A 109.6
C27 C50 H50B 109.6
C49 C50 H50B 109.6
H50A C50 H50B 108.1
O11 C51 N21 124.3(5)
O11 C51 N22 125.1(5)
N21 C51 N22 110.6(4)
N23 C52 N21 111.8(4)
N23 C52 C81 113.1(4)
N21 C52 C81 113.2(4)
N23 C52 C53 102.9(4)
N21 C52 C53 102.9(4)
C81 C52 C53 112.0(5)
N22 C53 N24 112.1(4)
N22 C53 C84 112.6(5)
N24 C53 C84 113.8(4)
N22 C53 C52 102.8(4)
N24 C53 C52 103.0(4)
C84 C53 C52 111.5(5)
O16 C54 N24 125.9(5)
O16 C54 N23 124.6(6)
N24 C54 N23 109.4(5)
N22 C55 N25 113.7(5)
N22 C55 H55A 108.8
N25 C55 H55A 108.8
N22 C55 H55B 108.8
N25 C55 H55B 108.8
H55A C55 H55B 107.7
N27 C56 N24 113.0(4)
N27 C56 H56A 109.0
N24 C56 H56A 109.0
N27 C56 H56B 109.0
N24 C56 H56B 109.0
H56A C56 H56B 107.8
O12 C57 N26 125.9(5)
O12 C57 N25 125.1(5)
N26 C57 N25 108.9(4)
N27 C58 N25 111.6(4)
N27 C58 C85 113.7(4)
N25 C58 C85 112.2(4)
N27 C58 C59 103.9(4)
N25 C58 C59 102.6(4)
C85 C58 C59 112.1(5)
N26 C59 N28 112.7(4)
N26 C59 C88 111.7(4)
N28 C59 C88 112.4(4)
N26 C59 C58 102.8(4)
N28 C59 C58 103.5(4)
C88 C59 C58 113.2(5)
O17 C60 N28 125.2(5)
O17 C60 N27 125.6(5)
N28 C60 N27 109.2(5)
N29 C61 N26 114.5(4)
N29 C61 H61A 108.6
N26 C61 H61A 108.6
N29 C61 H61B 108.6
N26 C61 H61B 108.6
H61A C61 H61B 107.6
N28 C62 N31 113.0(4)
N28 C62 H62A 109.0
N31 C62 H62A 109.0
N28 C62 H62B 109.0
N31 C62 H62B 109.0
H62A C62 H62B 107.8
O13 C63 N29 126.0(5)
O13 C63 N30 123.8(5)
N29 C63 N30 110.1(4)
N31 C64 N29 111.9(4)
N31 C64 C89 112.9(4)
N29 C64 C89 111.5(4)
N31 C64 C65 103.7(4)
N29 C64 C65 102.9(4)
C89 C64 C65 113.3(4)
N32 C65 N30 112.5(4)
N32 C65 C92 114.1(4)
N30 C65 C92 111.9(4)
N32 C65 C64 102.5(4)
N30 C65 C64 102.6(4)
C92 C65 C64 112.4(4)
O18 C66 N31 125.1(5)
O18 C66 N32 125.6(5)
N31 C66 N32 109.3(4)
N30 C67 N33 114.2(4)
N30 C67 H67A 108.7
N33 C67 H67A 108.7
N30 C67 H67B 108.7
N33 C67 H67B 108.7
H67A C67 H67B 107.6
N32 C68 N35 115.3(4)
N32 C68 H68A 108.5
N35 C68 H68A 108.5
N32 C68 H68B 108.5
N35 C68 H68B 108.5
H68A C68 H68B 107.5
O14 C69 N33 127.8(5)
O14 C69 N34 124.8(5)
N33 C69 N34 107.2(5)
N33 C70 N35 112.5(4)
N33 C70 C93 112.4(4)
N35 C70 C93 112.5(4)
N33 C70 C71 102.0(4)
N35 C70 C71 103.8(4)
C93 C70 C71 112.9(4)
N34 C71 N36 112.2(4)
N34 C71 C96 113.1(4)
N36 C71 C96 111.9(4)
N34 C71 C70 102.8(4)
N36 C71 C70 102.7(3)
C96 C71 C70 113.3(4)
O19 C72 N35 124.9(4)
O19 C72 N36 123.9(4)
N35 C72 N36 111.2(4)
N37 C73 N34 116.0(4)
N37 C73 H73A 108.3
N34 C73 H73A 108.3
N37 C73 H73B 108.3
N34 C73 H73B 108.3
H73A C73 H73B 107.4
N36 C74 N39 115.3(4)
N36 C74 H74A 108.5
N39 C74 H74A 108.5
N36 C74 H74B 108.5
N39 C74 H74B 108.5
H74A C74 H74B 107.5
O15 C75 N38 126.1(5)
O15 C75 N37 125.6(5)
N38 C75 N37 108.2(5)
N37 C76 N39 111.6(4)
N37 C76 C97 112.6(4)
N39 C76 C97 112.5(4)
N37 C76 C77 103.2(4)
N39 C76 C77 103.1(3)
C97 C76 C77 113.2(4)
N38 C77 N40 112.4(4)
N38 C77 C100 112.3(4)
N40 C77 C100 112.9(4)
N38 C77 C76 102.6(4)
N40 C77 C76 103.4(4)
C100 C77 C76 112.4(4)
O20 C78 N40 125.8(5)
O20 C78 N39 123.8(5)
N40 C78 N39 110.3(4)
N38 C79 N21 114.0(4)
N38 C79 H79A 108.8
N21 C79 H79A 108.8
N38 C79 H79B 108.8
N21 C79 H79B 108.8
H79A C79 H79B 107.7
N23 C80 N40 114.1(4)
N23 C80 H80A 108.7
N40 C80 H80A 108.7
N23 C80 H80B 108.7
N40 C80 H80B 108.7
H80A C80 H80B 107.6
C82' C81 C82 88.9(9)
C82' C81 C52 111.6(11)
C82 C81 C52 111.5(5)
C82' C81 H81A 20.6
C82 C81 H81A 107.9
C52 C81 H81A 110.0
C82' C81 H81B 124.4
C82 C81 H81B 109.3
C52 C81 H81B 109.3
H81A C81 H81B 108.8
C81 C82 C83 113.0(6)
C81 C82 H82A 109.0
C83 C82 H82A 109.0
C81 C82 H82B 109.0
C83 C82 H82B 109.0
H82A C82 H82B 107.8
C84 C83 C82 112.7(6)
C84 C83 H83A 109.1
C82 C83 H83A 109.1
C84 C83 H83B 109.1
C82 C83 H83B 109.1
H83A C83 H83B 107.8
C83 C84 C83' 88.6(9)
C83 C84 C53 114.0(6)
C83' C84 C53 111.6(10)
C83 C84 H84A 108.8
C83' C84 H84A 123.9
C53 C84 H84A 108.7
C83 C84 H84B 105.9
C83' C84 H84B 19.1
C53 C84 H84B 110.1
H84A C84 H84B 109.3
C86 C85 C58 115.2(7)
C86 C85 C86' 92.3(8)
C58 C85 C86' 105.5(7)
C86 C85 H85A 108.4
C58 C85 H85A 108.6
C86' C85 H85A 126.5
C86 C85 H85B 107.3
C58 C85 H85B 108.2
C86' C85 H85B 19.3
H85A C85 H85B 109.0
C85 C86 C87 110.3(9)
C85 C86 H86A 109.6
C87 C86 H86A 109.6
C85 C86 H86B 109.6
C87 C86 H86B 109.6
H86A C86 H86B 108.1
C87' C86' C85 119.9(10)
C87' C86' H85B 142.3
C85 C86' H85B 26.5
C87' C86' H86C 108.7
C85 C86' H86C 106.6
H85B C86' H86C 101.8
C87' C86' H86D 107.4
C85 C86' H86D 106.7
H85B C86' H86D 83.7
H86C C86' H86D 106.7
C88 C87 C86 116.1(9)
C88 C87 H87A 108.3
C86 C87 H87A 108.3
C88 C87 H87B 108.3
C86 C87 H87B 108.3
H87A C87 H87B 107.4
C86' C87' C88 110.3(9)
C86' C87' H87C 109.6
C88 C87' H87C 109.6
C86' C87' H87D 109.6
C88 C87' H87D 109.6
H87C C87' H87D 108.1
C87' C88 C87 95.0(8)
C87' C88 C59 111.7(6)
C87 C88 C59 109.5(6)
C87' C88 H88B 120.6
C87 C88 H88B 109.5
C59 C88 H88B 109.4
C90 C89 C64 109.7(4)
C90 C89 H89A 109.7
C64 C89 H89A 109.7
C90 C89 H89B 109.7
C64 C89 H89B 109.7
H89A C89 H89B 108.2
C89 C90 C91 115.0(5)
C89 C90 H90A 108.5
C91 C90 H90A 108.5
C89 C90 H90B 108.5
C91 C90 H90B 108.5
H90A C90 H90B 107.5
C90 C91 C92 112.0(4)
C90 C91 H91A 109.2
C92 C91 H91A 109.2
C90 C91 H91B 109.2
C92 C91 H91B 109.2
H91A C91 H91B 107.9
C65 C92 C91 111.2(5)
C65 C92 H92A 109.4
C91 C92 H92A 109.4
C65 C92 H92B 109.4
C91 C92 H92B 109.4
H92A C92 H92B 108.0
C70 C93 C94 111.3(4)
C70 C93 H93A 109.4
C94 C93 H93A 109.4
C70 C93 H93B 109.4
C94 C93 H93B 109.4
H93A C93 H93B 108.0
C93 C94 C95 113.9(4)
C93 C94 H94A 108.8
C95 C94 H94A 108.8
C93 C94 H94B 108.8
C95 C94 H94B 108.8
H94A C94 H94B 107.7
C96 C95 C94 112.8(4)
C96 C95 H95A 109.0
C94 C95 H95A 109.0
C96 C95 H95B 109.0
C94 C95 H95B 109.0
H95A C95 H95B 107.8
C71 C96 C95 111.8(5)
C71 C96 H96A 109.3
C95 C96 H96A 109.3
C71 C96 H96B 109.3
C95 C96 H96B 109.3
H96A C96 H96B 107.9
C76 C97 C98 110.2(5)
C76 C97 H97A 109.6
C98 C97 H97A 109.6
C76 C97 H97B 109.6
C98 C97 H97B 109.6
H97A C97 H97B 108.1
C97 C98 C99 112.3(4)
C97 C98 H98A 109.2
C99 C98 H98A 109.2
C97 C98 H98B 109.2
C99 C98 H98B 109.2
H98A C98 H98B 107.9
C100 C99 C98 112.4(4)
C100 C99 H99A 109.1
C98 C99 H99A 109.1
C100 C99 H99B 109.1
C98 C99 H99B 109.1
H99A C99 H99B 107.9
C77 C100 C99 111.1(4)
C77 C100 H10A 109.4
C99 C100 H10A 109.4
C77 C100 H10B 109.4
C99 C100 H10B 109.4
H10A C100 H10B 108.0
C83' C82' C81 115.7(17)
C83' C82' H81A 136.4
C81 C82' H81A 34.3
C83' C82' H82C 108.1
C81 C82' H82C 108.1
H81A C82' H82C 74.8
C83' C82' H82D 108.5
C81 C82' H82D 108.7
H81A C82' H82D 111.8
H82C C82' H82D 107.5
C82' C83' C84 118.5(18)
C82' C83' H84B 140.7
C84 C83' H84B 32.8
C82' C83' H83C 107.6
C84 C83' H83C 107.8
H84B C83' H83C 108.2
C82' C83' H83D 107.9
C84 C83' H83D 107.5
H84B C83' H83D 76.3
H83C C83' H83D 107.0

loop_
_geom_bond_atom_site_label_1
_geom_bond_atom_site_label_2
_geom_bond_distance
Dy1 O1W 2.373(4)
Dy1 O4 2.395(3)
Dy1 O2W 2.401(3)
Dy1 O1 2.402(3)
Dy1 O2 2.415(3)
Dy1 O3 2.418(4)
Dy1 O5 2.441(4)
Dy1 Cl1 2.6412(11)
Dy2 O10 2.308(3)
Dy2 O3W 2.341(4)
Dy2 O4W 2.353(3)
Dy2 O9 2.377(3)
Dy2 O8W 2.378(4)
Dy2 O7W 2.398(4)
Dy2 O6W 2.411(4)
Dy2 O5W 2.423(4)
Dy3 O10W 2.380(3)
Dy3 O13 2.384(3)
Dy3 O9W 2.386(4)
Dy3 O11 2.389(3)
Dy3 O15 2.411(3)
Dy3 O12 2.428(4)
Dy3 O14 2.461(4)
Dy3 Cl2 2.6459(12)
Dy4 O19 2.309(3)
Dy4 O12W 2.336(4)
Dy4 O20 2.361(3)
Dy4 O14W 2.370(3)
Dy4 O13W 2.376(4)
Dy4 O15W 2.380(4)
Dy4 O16W 2.403(3)
Dy4 O11W 2.408(4)
O1 C1 1.245(5)
O2 C7 1.242(5)
O3 C13 1.243(5)
O4 C19 1.239(6)
O5 C25 1.234(6)
O6 C4 1.213(5)
O7 C10 1.216(5)
O8 C16 1.246(5)
O9 C22 1.234(5)
O10 C28 1.231(5)
O11 C51 1.245(6)
O12 C57 1.245(5)
O13 C63 1.250(5)
O14 C69 1.218(6)
O15 C75 1.229(6)
O16 C54 1.227(6)
O17 C60 1.224(6)
O18 C66 1.242(6)
O19 C72 1.246(5)
O20 C78 1.242(5)
N1 C1 1.351(7)
N1 C2 1.456(5)
N1 C29 1.456(6)
N2 C1 1.358(6)
N2 C5 1.440(6)
N2 C3 1.475(6)
N3 C4 1.379(6)
N3 C30 1.432(7)
N3 C2 1.463(6)
N4 C4 1.370(6)
N4 C6 1.449(6)
N4 C3 1.488(6)
N5 C7 1.353(6)
N5 C5 1.444(6)
N5 C8 1.456(5)
N6 C7 1.353(6)
N6 C11 1.456(6)
N6 C9 1.476(5)
N7 C10 1.362(6)
N7 C6 1.446(6)
N7 C8 1.475(6)
N8 C10 1.357(6)
N8 C12 1.449(6)
N8 C9 1.476(6)
N9 C13 1.374(6)
N9 C11 1.415(6)
N9 C14 1.460(6)
N10 C13 1.353(6)
N10 C17 1.430(6)
N10 C15 1.459(6)
N11 C16 1.365(6)
N11 C12 1.455(6)
N11 C14 1.462(6)
N12 C16 1.369(6)
N12 C18 1.436(6)
N12 C15 1.465(6)
N13 C19 1.374(6)
N13 C20 1.455(6)
N13 C17 1.457(7)
N14 C19 1.341(6)
N14 C23 1.445(6)
N14 C21 1.469(6)
N15 C22 1.364(6)
N15 C18 1.445(6)
N15 C20 1.490(5)
N16 C22 1.358(6)
N16 C24 1.446(6)
N16 C21 1.469(5)
N17 C25 1.371(6)
N17 C26 1.444(6)
N17 C23 1.456(6)
N18 C25 1.357(6)
N18 C29 1.422(6)
N18 C27 1.438(6)
N19 C28 1.371(6)
N19 C24 1.423(6)
N19 C26 1.467(6)
N20 C28 1.350(6)
N20 C30 1.455(6)
N20 C27 1.469(6)
N21 C51 1.341(7)
N21 C79 1.457(6)
N21 C52 1.468(6)
N22 C51 1.367(7)
N22 C55 1.433(7)
N22 C53 1.457(6)
N23 C54 1.374(6)
N23 C80 1.436(7)
N23 C52 1.466(7)
N24 C54 1.358(7)
N24 C53 1.461(6)
N24 C56 1.468(6)
N25 C57 1.355(6)
N25 C55 1.443(7)
N25 C58 1.483(6)
N26 C57 1.341(6)
N26 C61 1.463(6)
N26 C59 1.465(6)
N27 C60 1.376(7)
N27 C56 1.449(6)
N27 C58 1.456(7)
N28 C60 1.369(6)
N28 C62 1.434(7)
N28 C59 1.467(7)
N29 C63 1.329(6)
N29 C61 1.437(7)
N29 C64 1.472(6)
N30 C63 1.367(7)
N30 C67 1.437(6)
N30 C65 1.484(5)
N31 C66 1.358(7)
N31 C64 1.468(6)
N31 C62 1.492(6)
N32 C66 1.360(6)
N32 C65 1.443(6)
N32 C68 1.443(7)
N33 C69 1.354(6)
N33 C70 1.445(6)
N33 C67 1.472(6)
N34 C69 1.369(6)
N34 C73 1.449(6)
N34 C71 1.459(6)
N35 C72 1.348(6)
N35 C70 1.460(5)
N35 C68 1.462(6)
N36 C72 1.370(6)
N36 C74 1.419(6)
N36 C71 1.474(6)
N37 C75 1.377(7)
N37 C73 1.440(6)
N37 C76 1.460(6)
N38 C75 1.346(6)
N38 C79 1.450(6)
N38 C77 1.464(6)
N39 C78 1.373(6)
N39 C74 1.439(6)
N39 C76 1.476(5)
N40 C78 1.344(6)
N40 C80 1.447(6)
N40 C77 1.480(5)
C2 C31 1.521(7)
C2 C3 1.550(7)
C3 C34 1.509(7)
C5 H5A 0.9700
C5 H5B 0.9700
C6 H6A 0.9700
C6 H6B 0.9700
C8 C35 1.540(7)
C8 C9 1.579(7)
C9 C38 1.502(7)
C11 H11A 0.9700
C11 H11B 0.9700
C12 H12A 0.9700
C12 H12B 0.9700
C14 C39 1.525(8)
C14 C15 1.578(7)
C15 C42 1.535(7)
C17 H17A 0.9700
C17 H17B 0.9700
C18 H18A 0.9700
C18 H18B 0.9700
C20 C43 1.513(7)
C20 C21 1.563(7)
C21 C46 1.513(7)
C23 H23A 0.9700
C23 H23B 0.9700
C24 H24A 0.9700
C24 H24B 0.9700
C26 C47 1.540(7)
C26 C27 1.580(7)
C27 C50 1.519(8)
C29 H29A 0.9700
C29 H29B 0.9700
C30 H30A 0.9700
C30 H30B 0.9700
C31 C32 1.514(7)
C31 H31A 0.9700
C31 H31B 0.9700
C32 C33 1.522(8)
C32 H32A 0.9700
C32 H32B 0.9700
C33 C34 1.508(7)
C33 H33A 0.9700
C33 H33B 0.9700
C34 H34A 0.9700
C34 H34B 0.9700
C35 C36 1.506(7)
C35 H35A 0.9700
C35 H35B 0.9700
C36 C37 1.563(8)
C36 H36A 0.9700
C36 H36B 0.9700
C37 C38 1.510(7)
C37 H37A 0.9700
C37 H37B 0.9700
C38 H38A 0.9700
C38 H38B 0.9700
C39 C40' 1.432(13)
C39 C40 1.518(12)
C39 H39A 0.9700
C40 C41 1.584(15)
C40 H40A 0.9700
C40 H40B 0.9700
C40' C41' 1.615(16)
C40' H40C 0.9700
C40' H40D 0.9700
C41 C42 1.496(12)
C41 H41A 0.9700
C41 H41B 0.9700
C41' C42 1.330(11)
C41' H41C 0.9700
C41' H41D 0.9700
C42 H42B 0.9700
C43 C44 1.522(6)
C43 H43A 0.9700
C43 H43B 0.9700
C44 C45 1.512(8)
C44 H44A 0.9700
C44 H44B 0.9700
C45 C46 1.522(7)
C45 H45A 0.9700
C45 H45B 0.9700
C46 H46A 0.9700
C46 H46B 0.9700
C47 C48 1.511(7)
C47 H47A 0.9700
C47 H47B 0.9700
C48 C49 1.543(8)
C48 H48A 0.9700
C48 H48B 0.9700
C49 C50 1.536(7)
C49 H49A 0.9700
C49 H49B 0.9700
C50 H50A 0.9700
C50 H50B 0.9700
C52 C81 1.525(7)
C52 C53 1.574(8)
C53 C84 1.499(7)
C55 H55A 0.9700
C55 H55B 0.9700
C56 H56A 0.9700
C56 H56B 0.9700
C58 C85 1.532(8)
C58 C59 1.546(7)
C59 C88 1.526(8)
C61 H61A 0.9700
C61 H61B 0.9700
C62 H62A 0.9700
C62 H62B 0.9700
C64 C89 1.524(7)
C64 C65 1.558(8)
C65 C92 1.511(7)
C67 H67A 0.9700
C67 H67B 0.9700
C68 H68A 0.9700
C68 H68B 0.9700
C70 C93 1.514(7)
C70 C71 1.568(7)
C71 C96 1.501(7)
C73 H73A 0.9700
C73 H73B 0.9700
C74 H74A 0.9700
C74 H74B 0.9700
C76 C97 1.510(7)
C76 C77 1.548(7)
C77 C100 1.512(7)
C79 H79A 0.9700
C79 H79B 0.9700
C80 H80A 0.9700
C80 H80B 0.9700
C81 C82' 1.47(2)
C81 C82 1.469(8)
C81 H81A 1.0126
C81 H81B 0.9700
C82 C83 1.567(12)
C82 H82A 0.9700
C82 H82B 0.9700
C83 C84 1.434(9)
C83 H83A 0.9700
C83 H83B 0.9700
C84 C83' 1.462(18)
C84 H84A 0.9699
C84 H84B 1.0068
C85 C86 1.423(13)
C85 C86' 1.578(12)
C85 H85A 0.9699
C85 H85B 0.9826
C86 C87 1.563(16)
C86 H86A 0.9700
C86 H86B 0.9700
C86' C87' 1.436(17)
C86' H85B 0.7267
C86' H86C 0.9701
C86' H86D 0.9698
C87 C88 1.512(13)
C87 H87A 0.9700
C87 H87B 0.9700
C87' C88 1.439(12)
C87' H87C 0.9700
C87' H87D 0.9700
C88 H88B 0.9701
C89 C90 1.517(7)
C89 H89A 0.9700
C89 H89B 0.9700
C90 C91 1.522(8)
C90 H90A 0.9700
C90 H90B 0.9700
C91 C92 1.526(7)
C91 H91A 0.9700
C91 H91B 0.9700
C92 H92A 0.9700
C92 H92B 0.9700
C93 C94 1.518(7)
C93 H93A 0.9700
C93 H93B 0.9700
C94 C95 1.546(8)
C94 H94A 0.9700
C94 H94B 0.9700
C95 C96 1.523(7)
C95 H95A 0.9700
C95 H95B 0.9700
C96 H96A 0.9700
C96 H96B 0.9700
C97 C98 1.524(7)
C97 H97A 0.9700
C97 H97B 0.9700
C98 C99 1.552(8)
C98 H98A 0.9700
C98 H98B 0.9700
C99 C100 1.537(6)
C99 H99A 0.9700
C99 H99B 0.9700
C100 H10A 0.9700
C100 H10B 0.9700
C82' C83' 1.36(3)
C82' H81A 0.6325
C82' H82C 0.9700
C82' H82D 0.9700
C83' H84B 0.6070
C83' H83C 0.9701
C83' H83D 0.9700

loop_
_platon_squeeze_void_nr
_platon_squeeze_void_average_x
_platon_squeeze_void_average_y
_platon_squeeze_void_average_z
_platon_squeeze_void_volume
_platon_squeeze_void_count_electrons
_platon_squeeze_void_content
1 0.000 -0.001 -0.007 2649 1264 ' '
